data_1576311
loop_
_publ_author_name
'Li, Hao-Ze'
'Yang, Yu-Tao'
'Zhao, Yi-Cheng'
'Xie, Feng-Ming'
'Tang, Jianxin'
'Li, Yanqing'

_publ_section_title
;
 Orthogonal Di-Spiro Skeleton Engineering on Suppressing \p-\p Stacking
 and Spectral Broadening for High-Performance Narrowband
 Electroluminescence
;
_journal_name_full 'Materials Horizons'
_journal_paper_doi 10.1039/D5MH01864A
_journal_year 2025
_chemical_formula_moiety 'C62 H52 B N O'
_chemical_formula_sum 'C62 H52 B N O'
_chemical_formula_weight 837.85
_space_group_crystal_system monoclinic
_space_group_IT_number 7
_space_group_name_Hall 'P -2yc'
_space_group_name_H-M_alt 'P 1 c 1'
_atom_sites_solution_hydrogens geom
_atom_sites_solution_primary dual
_audit_creation_date 2025-11-03
_audit_creation_method
;
Olex2 1.5
(compiled 2025.07.13 svn.rb7424aed for OlexSys, GUI svn.r7314)
;
_audit_update_record
;
2025-11-11 deposited with the CCDC.	2025-11-21 downloaded from the CCDC.
;
_cell_angle_alpha 90
_cell_angle_beta 90.115(6)
_cell_angle_gamma 90
_cell_formula_units_Z 4
_cell_length_a 10.9994(4)
_cell_length_b 10.9593(4)
_cell_length_c 38.7750(14)
_cell_measurement_reflns_used 9352
_cell_measurement_temperature 140
_cell_measurement_theta_max 63.75
_cell_measurement_theta_min 2.28
_cell_volume 4674.2(3)
_computing_cell_refinement 'SAINT V8.41 (?, 2016)'
_computing_data_collection ' Bruker APEX III'
_computing_data_reduction 'SAINT V8.41 (?, 2016)'
_computing_molecular_graphics 'Olex2 1.5 (Dolomanov et al., 2009)'
_computing_publication_material 'Olex2 1.5 (Dolomanov et al., 2009)'
_computing_structure_refinement 'SHELXL 2019/3 (Sheldrick, 2015)'
_computing_structure_solution 'SHELXT  (Sheldrick, 2015)'
_diffrn_ambient_temperature 140
_diffrn_measured_fraction_theta_full 0.977
_diffrn_measured_fraction_theta_max 0.977
_diffrn_measurement_device_type 'D8 VENTURE'
_diffrn_measurement_method '\f and \w scans'
_diffrn_radiation_type CuK\a
_diffrn_radiation_wavelength 1.54178
_diffrn_reflns_av_R_equivalents 0.0844
_diffrn_reflns_av_unetI/netI 0.1106
_diffrn_reflns_Laue_measured_fraction_full 0.977
_diffrn_reflns_Laue_measured_fraction_max 0.977
_diffrn_reflns_limit_h_max 12
_diffrn_reflns_limit_h_min -12
_diffrn_reflns_limit_k_max 12
_diffrn_reflns_limit_k_min -12
_diffrn_reflns_limit_l_max 44
_diffrn_reflns_limit_l_min -45
_diffrn_reflns_number 28597
_diffrn_reflns_point_group_measured_fraction_full 0.874
_diffrn_reflns_point_group_measured_fraction_max 0.874
_diffrn_reflns_theta_full 64.143
_diffrn_reflns_theta_max 64.143
_diffrn_reflns_theta_min 4.019
_diffrn_source_current 1.2
_diffrn_source_power 0.06
_diffrn_source_voltage 50.0
_diffrn_standards_number 0
_exptl_absorpt_coefficient_mu 0.524
_exptl_absorpt_correction_T_max 0.7524
_exptl_absorpt_correction_T_min 0.6000
_exptl_absorpt_correction_type multi-scan
_exptl_absorpt_process_details
;
SADABS-2016/2 (Bruker,2016/2) was used for absorption correction.
wR2(int) was 0.1249 before and 0.0875 after correction.
The Ratio of minimum to maximum transmission is 0.7974.
The \l/2 correction factor is Not present.
;
_exptl_crystal_colour colourless
_exptl_crystal_colour_primary colourless
_exptl_crystal_density_diffrn 1.191
_exptl_crystal_description block
_exptl_crystal_F_000 1776
_exptl_crystal_size_max 0.12
_exptl_crystal_size_mid 0.06
_exptl_crystal_size_min 0.04
_refine_diff_density_max 0.349
_refine_diff_density_min -0.290
_refine_diff_density_rms 0.062
_refine_ls_abs_structure_details
;
 Flack x determined using 3068 quotients [(I+)-(I-)]/[(I+)+(I-)]
 (Parsons, Flack and Wagner, Acta Cryst. B69 (2013) 249-259).
;
_refine_ls_abs_structure_Flack 0.2(6)
_refine_ls_extinction_method none
_refine_ls_goodness_of_fit_ref 1.035
_refine_ls_hydrogen_treatment constr
_refine_ls_matrix_type full
_refine_ls_number_parameters 1189
_refine_ls_number_reflns 13608
_refine_ls_number_restraints 2
_refine_ls_restrained_S_all 1.035
_refine_ls_R_factor_all 0.1141
_refine_ls_R_factor_gt 0.0843
_refine_ls_shift/su_max 0.006
_refine_ls_shift/su_mean 0.001
_refine_ls_structure_factor_coef Fsqd
_refine_ls_weighting_details 'w=1/[\s^2^(Fo^2^)+(0.1040P)^2^+4.1802P] where P=(Fo^2^+2Fc^2^)/3'
_refine_ls_weighting_scheme calc
_refine_ls_wR_factor_gt 0.2107
_refine_ls_wR_factor_ref 0.2310
_reflns_Friedel_coverage 0.788
_reflns_Friedel_fraction_full 0.771
_reflns_Friedel_fraction_max 0.771
_reflns_number_gt 9912
_reflns_number_total 13608
_reflns_threshold_expression 'I > 2\s(I)'
_cod_data_source_file d5mh01864a2.cif
_cod_data_source_block dsbo1
_cod_original_sg_symbol_H-M Pc
_cod_database_code 1576311
_shelx_shelxl_version_number 2019/3
_shelx_space_group_comment
;
The symmetry employed for this shelxl refinement is uniquely defined
by the following loop, which should always be used as a source of
symmetry information in preference to the above space-group names.
They are only intended as comments.
;
_shelx_estimated_absorpt_t_max 0.979
_shelx_estimated_absorpt_t_min 0.940
_olex2_refinement_description
;
1. Fixed Uiso
 At 1.2 times of:
  All C(H) groups
 At 1.5 times of:
  All C(H,H,H) groups
2.a Aromatic/amide H refined with riding coordinates:
 C124(H124), C82(H82), C9(H9), C16(H16), C71(H71), C81(H81), C12(H12),
 C85(H85), C42(H42), C83(H83), C22(H22), C112(H112), C29(H29), C110(H110),
 C45(H45), C4(H4), C44(H44), C75(H75), C113(H113), C17(H17), C87(H87), C3(H3),
 C111(H111), C15(H15), C109(H109), C11(H11), C70(H70), C108(H108), C6(H6),
 C51(H51), C43(H43), C5(H5), C69(H69), C68(H68), C74(H74), C18(H18), C72(H72),
 C114(H114), C10(H10), C52(H52), C31(H31), C24(H24), C73(H73), C91(H91),
 C117(H117), C58(H58), C93(H93), C57(H57), C55(H55), C118(H118)
2.b Idealised Me refined as rotating group:
 C101(H10A,H10B,H10C), C38(H38A,H38B,H38C), C40(H40A,H40B,H40C), C103(H10D,
 H10E,H10F), C121(H12A,H12B,H12C), C97(H97A,H97B,H97C), C39(H39A,H39B,H39C),
 C60(H60A,H60B,H60C), C123(H12D,H12E,H12F), C102(H10G,H10H,H10I), C122(H12G,
 H12H,H12I), C62(H62A,H62B,H62C), C33(H33A,H33B,H33C), C61(H61A,H61B,H61C),
 C35(H35A,H35B,H35C), C99(H99A,H99B,H99C), C34(H34A,H34B,H34C), C98(H98A,H98B,
 H98C)
;
_olex2_submission_special_instructions 'No special instructions were received'

loop_
_space_group_symop_operation_xyz
'x, y, z'
'x, -y, z+1/2'

loop_
_atom_site_label
_atom_site_type_symbol
_atom_site_fract_x
_atom_site_fract_y
_atom_site_fract_z
_atom_site_U_iso_or_equiv
_atom_site_adp_type
_atom_site_occupancy
_atom_site_site_symmetry_order
_atom_site_calc_flag
_atom_site_refinement_flags_posn
_atom_site_refinement_flags_adp
_atom_site_refinement_flags_occupancy
_atom_site_disorder_assembly
_atom_site_disorder_group
O1 O 0.5611(4) 1.2465(5) 0.31150(12) 0.0461(13) Uani 1 1 d . . . . .
O2 O 0.4218(4) 0.1801(5) 0.68829(12) 0.0458(13) Uani 1 1 d . . . . .
N1 N 0.7682(4) 0.8767(5) 0.34060(14) 0.0334(14) Uani 1 1 d . . . . .
N2 N 0.2207(5) 0.5473(5) 0.65518(13) 0.0333(14) Uani 1 1 d . . . . .
C66 C 0.2555(5) 0.3828(6) 0.44696(17) 0.0335(17) Uani 1 1 d . . . . .
C77 C 0.1627(5) 0.4551(6) 0.56617(16) 0.0256(15) Uani 1 1 d . . . . .
C78 C 0.2749(5) 0.5151(6) 0.58257(16) 0.0277(15) Uani 1 1 d . . . . .
C65 C 0.2848(5) 0.3541(6) 0.48147(15) 0.0260(15) Uani 1 1 d . . . . .
C79 C 0.3767(5) 0.5383(6) 0.55703(17) 0.0285(15) Uani 1 1 d . . . . .
C89 C 0.2037(5) 0.6447(6) 0.63287(16) 0.0297(16) Uani 1 1 d . . . . .
C124 C 0.4668(5) 0.5389(6) 0.50083(17) 0.0315(16) Uani 1 1 d . . . . .
H124 H 0.460098 0.522999 0.476818 0.038 Uiso 1 1 calc R U . . .
C63 C 0.1977(5) 0.5518(6) 0.47923(16) 0.0283(15) Uani 1 1 d . . . . .
C80 C 0.3673(5) 0.5141(6) 0.52210(16) 0.0287(15) Uani 1 1 d . . . . .
C76 C 0.1556(5) 0.4233(6) 0.53151(15) 0.0253(15) Uani 1 1 d . . . . .
C82 C 0.5827(5) 0.6086(6) 0.54886(17) 0.0314(16) Uani 1 1 d . . . . .
H82 H 0.655865 0.640304 0.558388 0.038 Uiso 1 1 calc R U . . .
C64 C 0.2529(5) 0.4605(6) 0.50503(15) 0.0268(15) Uani 1 1 d . . . . .
C9 C 0.6581(5) 1.1763(6) 0.50746(17) 0.0315(16) Uani 1 1 d . . . . .
H9 H 0.634665 1.193951 0.484397 0.038 Uiso 1 1 calc R U . . .
C16 C 0.4262(5) 0.8342(6) 0.48362(16) 0.0336(17) Uani 1 1 d . . . . .
H16 H 0.359712 0.820171 0.498695 0.040 Uiso 1 1 calc R U . . .
C47 C 0.6756(6) 0.9938(6) 0.38586(16) 0.0329(16) Uani 1 1 d . . . . .
C71 C 0.1463(5) 0.6640(6) 0.48571(17) 0.0304(16) Uani 1 1 d . . . . .
H71 H 0.145091 0.695652 0.508516 0.036 Uiso 1 1 calc R U . . .
C19 C 0.6218(5) 0.8807(6) 0.43979(16) 0.0292(15) Uani 1 1 d . . . . .
C8 C 0.7152(5) 1.0664(6) 0.51565(16) 0.0297(15) Uani 1 1 d . . . . .
C81 C 0.4854(5) 0.5851(6) 0.56928(17) 0.0333(16) Uani 1 1 d . . . . .
H81 H 0.492267 0.601721 0.593257 0.040 Uiso 1 1 calc R U . . .
C12 C 0.7268(6) 1.1246(6) 0.57620(17) 0.0365(17) Uani 1 1 d . . . . .
H12 H 0.750628 1.107618 0.599274 0.044 Uiso 1 1 calc R U . . .
C85 C 0.2307(5) 0.7524(6) 0.58156(17) 0.0314(16) Uani 1 1 d . . . . .
H85 H 0.255165 0.756727 0.558105 0.038 Uiso 1 1 calc R U . . .
C42 C 0.9341(5) 0.9938(6) 0.40891(17) 0.0330(17) Uani 1 1 d . . . . .
H42 H 0.930669 0.970908 0.385302 0.040 Uiso 1 1 calc R U . . .
C27 C 0.7848(6) 0.8387(7) 0.30709(17) 0.0367(18) Uani 1 1 d . . . . .
C83 C 0.5731(5) 0.5852(6) 0.51342(17) 0.0333(16) Uani 1 1 d . . . . .
H83 H 0.639442 0.601294 0.498439 0.040 Uiso 1 1 calc R U . . .
C22 C 0.7692(5) 0.6680(6) 0.41417(17) 0.0335(16) Uani 1 1 d . . . . .
H22 H 0.751303 0.663107 0.438096 0.040 Uiso 1 1 calc R U . . .
C112 C -0.0408(5) 0.3341(6) 0.54085(17) 0.0337(17) Uani 1 1 d . . . . .
H112 H -0.109358 0.291556 0.532012 0.040 Uiso 1 1 calc R U . . .
C1 C 0.8043(5) 0.8705(6) 0.51738(15) 0.0269(15) Uani 1 1 d . . . . .
C100 C 0.2062(6) 0.9824(7) 0.57803(19) 0.0397(18) Uani 1 1 d . . . . .
C29 C 0.7796(7) 0.8443(8) 0.24701(18) 0.051(2) Uani 1 1 d . . . . .
H29 H 0.765282 0.886510 0.225995 0.061 Uiso 1 1 calc R U . . .
C110 C 0.0637(6) 0.4261(6) 0.58755(17) 0.0349(17) Uani 1 1 d . . . . .
H110 H 0.066736 0.447819 0.611259 0.042 Uiso 1 1 calc R U . . .
C23 C 0.8033(6) 0.5614(6) 0.39677(17) 0.0335(17) Uani 1 1 d . . . . .
C49 C 0.6714(6) 1.0599(6) 0.32386(17) 0.0379(18) Uani 1 1 d . . . . .
C45 C 0.9452(5) 1.0607(6) 0.47650(17) 0.0329(16) Uani 1 1 d . . . . .
H45 H 0.949549 1.084601 0.500024 0.039 Uiso 1 1 calc R U . . .
C4 C 0.9038(5) 0.7381(7) 0.57158(19) 0.0383(18) Uani 1 1 d . . . . .
H4 H 0.939481 0.692557 0.589818 0.046 Uiso 1 1 calc R U . . .
C44 C 1.0402(5) 1.0897(6) 0.45503(17) 0.0323(16) Uani 1 1 d . . . . .
H44 H 1.108378 1.133934 0.463423 0.039 Uiso 1 1 calc R U . . .
C75 C 0.3415(5) 0.2458(6) 0.48923(18) 0.0332(16) Uani 1 1 d . . . . .
H75 H 0.365653 0.227967 0.512223 0.040 Uiso 1 1 calc R U . . .
C21 C 0.7603(5) 0.7813(6) 0.39773(17) 0.0314(16) Uani 1 1 d . . . . .
C50 C 0.6031(6) 1.1582(6) 0.33441(16) 0.0360(17) Uani 1 1 d . . . . .
C113 C 0.0543(5) 0.3623(6) 0.51932(17) 0.0292(15) Uani 1 1 d . . . . .
H113 H 0.050301 0.339417 0.495715 0.035 Uiso 1 1 calc R U . . .
C104 C 0.3202(5) 0.4303(6) 0.61175(16) 0.0283(15) Uani 1 1 d . . . . .
C105 C 0.2886(6) 0.4452(6) 0.64649(16) 0.0327(16) Uani 1 1 d . . . . .
C25 C 0.8190(6) 0.6741(7) 0.34349(18) 0.0395(18) Uani 1 1 d . . . . .
C17 C 0.4164(5) 0.8072(6) 0.44918(17) 0.0337(17) Uani 1 1 d . . . . .
H17 H 0.343853 0.772649 0.440099 0.040 Uiso 1 1 calc R U . . .
C46 C 0.8427(5) 0.9976(6) 0.46509(16) 0.0297(15) Uani 1 1 d . . . . .
C87 C 0.1542(6) 0.8562(7) 0.63259(18) 0.0413(19) Uani 1 1 d . . . . .
H87 H 0.123002 0.927193 0.643516 0.050 Uiso 1 1 calc R U . . .
C3 C 0.8521(6) 0.8532(7) 0.57807(18) 0.0386(18) Uani 1 1 d . . . . .
H3 H 0.850457 0.885412 0.600816 0.046 Uiso 1 1 calc R U . . .
C86 C 0.1914(5) 0.8604(7) 0.59803(18) 0.0361(17) Uani 1 1 d . . . . .
C111 C -0.0377(5) 0.3670(6) 0.57498(17) 0.0327(16) Uani 1 1 d . . . . .
H111 H -0.104319 0.349283 0.589708 0.039 Uiso 1 1 calc R U . . .
C15 C 0.5337(5) 0.8821(6) 0.49616(16) 0.0295(15) Uani 1 1 d . . . . .
H15 H 0.540614 0.898396 0.520151 0.035 Uiso 1 1 calc R U . . .
C109 C 0.3931(5) 0.3294(6) 0.60506(16) 0.0339(17) Uani 1 1 d . . . . .
H109 H 0.420388 0.315343 0.582173 0.041 Uiso 1 1 calc R U . . .
C11 C 0.6697(6) 1.2334(7) 0.56745(18) 0.0386(18) Uani 1 1 d . . . . .
H11 H 0.653252 1.291378 0.585049 0.046 Uiso 1 1 calc R U . . .
C2 C 0.8037(6) 0.9190(6) 0.55076(16) 0.0336(17) Uani 1 1 d . . . . .
C88 C 0.1635(5) 0.7465(6) 0.65078(17) 0.0346(17) Uani 1 1 d . . . . .
C48 C 0.7056(5) 0.9796(6) 0.35075(16) 0.0323(17) Uani 1 1 d . . . . .
C70 C 0.0955(6) 0.7317(7) 0.45837(18) 0.0381(18) Uani 1 1 d . . . . .
H70 H 0.060095 0.809416 0.462502 0.046 Uiso 1 1 calc R U . . .
C107 C 0.3903(6) 0.2665(7) 0.66459(17) 0.0405(19) Uani 1 1 d . . . . .
C108 C 0.4269(5) 0.2487(7) 0.63084(17) 0.0335(17) Uani 1 1 d . . . . .
H108 H 0.475962 0.180184 0.625272 0.040 Uiso 1 1 calc R U . . .
C7 C 0.7476(5) 1.0417(6) 0.54976(16) 0.0285(16) Uani 1 1 d . . . . .
C6 C 0.8535(6) 0.7564(6) 0.51097(18) 0.0341(16) Uani 1 1 d . . . . .
H6 H 0.854066 0.723243 0.488332 0.041 Uiso 1 1 calc R U . . .
C106 C 0.3192(5) 0.3684(7) 0.67340(17) 0.0350(17) Uani 1 1 d . . . . .
C14 C 0.6324(5) 0.9073(6) 0.47488(16) 0.0299(16) Uani 1 1 d . . . . .
C51 C 0.5668(6) 1.1783(7) 0.36879(16) 0.0394(18) Uani 1 1 d . . . . .
H51 H 0.517052 1.245734 0.374907 0.047 Uiso 1 1 calc R U . . .
C54 C 0.6478(6) 1.1353(7) 0.26254(18) 0.0370(17) Uani 1 1 d . . . . .
C43 C 1.0342(6) 1.0531(6) 0.42089(17) 0.0358(17) Uani 1 1 d . . . . .
H43 H 1.100227 1.069500 0.405805 0.043 Uiso 1 1 calc R U . . .
C26 C 0.8211(6) 0.7143(6) 0.30763(17) 0.0365(17) Uani 1 1 d . . . . .
C5 C 0.9021(5) 0.6919(7) 0.53856(18) 0.0344(17) Uani 1 1 d . . . . .
H5 H 0.935293 0.613214 0.534512 0.041 Uiso 1 1 calc R U . . .
C67 C 0.2001(5) 0.5036(6) 0.44583(16) 0.0319(16) Uani 1 1 d . . . . .
C94 C 0.2166(6) 0.5164(6) 0.71777(17) 0.0364(17) Uani 1 1 d . . . . .
C20 C 0.7240(5) 0.9032(6) 0.41413(16) 0.0258(15) Uani 1 1 d . . . . .
C69 C 0.0978(6) 0.6838(7) 0.42570(19) 0.0401(18) Uani 1 1 d . . . . .
H69 H 0.064054 0.730006 0.407301 0.048 Uiso 1 1 calc R U . . .
C84 C 0.2353(5) 0.6396(7) 0.59822(17) 0.0323(16) Uani 1 1 d . . . . .
C41 C 0.8362(5) 0.9656(6) 0.43029(16) 0.0271(15) Uani 1 1 d . . . . .
C68 C 0.1472(6) 0.5713(7) 0.41860(18) 0.0394(18) Uani 1 1 d . . . . .
H68 H 0.145824 0.539589 0.395801 0.047 Uiso 1 1 calc R U . . .
C95 C 0.1939(6) 0.5877(7) 0.68840(16) 0.0358(17) Uani 1 1 d . . . . .
C74 C 0.3628(5) 0.1628(7) 0.46286(19) 0.0375(18) Uani 1 1 d . . . . .
H74 H 0.398881 0.086318 0.468162 0.045 Uiso 1 1 calc R U . . .
C92 C 0.1333(6) 0.6961(7) 0.74887(18) 0.0423(19) Uani 1 1 d . . . . .
C53 C 0.5818(6) 1.2322(8) 0.27638(18) 0.043(2) Uani 1 1 d . . . . .
C18 C 0.5158(5) 0.8318(6) 0.42768(17) 0.0330(16) Uani 1 1 d . . . . .
H18 H 0.509100 0.813680 0.403785 0.040 Uiso 1 1 calc R U . . .
C72 C 0.2779(5) 0.3004(7) 0.42069(17) 0.0372(18) Uani 1 1 d . . . . .
H72 H 0.256487 0.318983 0.397531 0.045 Uiso 1 1 calc R U . . .
C114 C 0.2897(7) 0.2818(8) 0.77109(19) 0.050(2) Uani 1 1 d . . . . .
H114 H 0.246981 0.348022 0.781230 0.060 Uiso 1 1 calc R U . . .
C10 C 0.6363(6) 1.2599(6) 0.53392(18) 0.0384(18) Uani 1 1 d . . . . .
H10 H 0.598028 1.335491 0.528824 0.046 Uiso 1 1 calc R U . . .
C52 C 0.6068(6) 1.0953(6) 0.39329(17) 0.0327(16) Uani 1 1 d . . . . .
H52 H 0.585452 1.109438 0.416679 0.039 Uiso 1 1 calc R U . . .
C31 C 0.8368(6) 0.6585(7) 0.27574(17) 0.0434(19) Uani 1 1 d . . . . .
H31 H 0.859761 0.575036 0.274716 0.052 Uiso 1 1 calc R U . . .
C28 C 0.7592(6) 0.9082(8) 0.27782(18) 0.046(2) Uani 1 1 d . . . . .
C24 C 0.8290(6) 0.5654(7) 0.36143(18) 0.0395(18) Uani 1 1 d . . . . .
H24 H 0.853431 0.493311 0.349737 0.047 Uiso 1 1 calc R U . . .
C120 C 0.2855(8) 0.1865(8) 0.83027(18) 0.052(2) Uani 1 1 d . . . . .
C101 C 0.3404(6) 1.0050(7) 0.5742(2) 0.047(2) Uani 1 1 d . . . . .
H10A H 0.377038 0.937937 0.561094 0.070 Uiso 1 1 calc R U . . .
H10B H 0.378166 1.009696 0.597038 0.070 Uiso 1 1 calc R U . . .
H10C H 0.353267 1.081974 0.561864 0.070 Uiso 1 1 calc R U . . .
C73 C 0.3326(5) 0.1893(7) 0.42901(19) 0.0430(19) Uani 1 1 d . . . . .
H73 H 0.349249 0.131613 0.411356 0.052 Uiso 1 1 calc R U . . .
C30 C 0.8189(6) 0.7246(8) 0.24480(19) 0.048(2) Uani 1 1 d . . . . .
C13 C 0.7464(5) 0.9603(6) 0.49140(16) 0.0285(15) Uani 1 1 d . . . . .
C38 C 0.8478(7) 0.3327(7) 0.3971(2) 0.049(2) Uani 1 1 d . . . . .
H38A H 0.934339 0.348074 0.392970 0.074 Uiso 1 1 calc R U . . .
H38B H 0.805772 0.322927 0.374931 0.074 Uiso 1 1 calc R U . . .
H38C H 0.838525 0.258092 0.410744 0.074 Uiso 1 1 calc R U . . .
C36 C 0.7869(6) 0.7773(7) 0.36272(17) 0.0365(17) Uani 1 1 d . . . . .
C91 C 0.1206(6) 0.7618(7) 0.71855(17) 0.0402(18) Uani 1 1 d . . . . .
H91 H 0.091078 0.843252 0.719148 0.048 Uiso 1 1 calc R U . . .
C96 C 0.0953(7) 0.7518(7) 0.78342(18) 0.051(2) Uani 1 1 d . . . . .
C90 C 0.1518(6) 0.7072(7) 0.68665(17) 0.0361(17) Uani 1 1 d . . . . .
C37 C 0.7930(6) 0.4399(6) 0.41658(18) 0.0375(17) Uani 1 1 d . . . . .
C117 C 0.4163(7) 0.0914(7) 0.74231(18) 0.049(2) Uani 1 1 d . . . . .
H117 H 0.459509 0.025275 0.732324 0.059 Uiso 1 1 calc R U . . .
C116 C 0.3838(6) 0.1897(7) 0.72243(18) 0.0422(19) Uani 1 1 d . . . . .
C40 C 0.6565(6) 0.4168(7) 0.42296(19) 0.0422(19) Uani 1 1 d . . . . .
H40A H 0.614450 0.407782 0.400793 0.063 Uiso 1 1 calc R U . . .
H40B H 0.621782 0.485824 0.435619 0.063 Uiso 1 1 calc R U . . .
H40C H 0.646501 0.341955 0.436513 0.063 Uiso 1 1 calc R U . . .
C115 C 0.3176(5) 0.2887(7) 0.73548(17) 0.0404(19) Uani 1 1 d . . . . .
C58 C 0.5349(7) 1.3241(8) 0.25668(19) 0.054(2) Uani 1 1 d . . . . .
H58 H 0.496257 1.391820 0.267337 0.065 Uiso 1 1 calc R U . . .
C103 C 0.1450(7) 0.9752(7) 0.54243(19) 0.046(2) Uani 1 1 d . . . . .
H10D H 0.061299 0.946004 0.545051 0.069 Uiso 1 1 calc R U . . .
H10E H 0.190335 0.918534 0.527709 0.069 Uiso 1 1 calc R U . . .
H10F H 0.144345 1.056301 0.531809 0.069 Uiso 1 1 calc R U . . .
C93 C 0.1825(6) 0.5790(7) 0.74820(18) 0.0407(18) Uani 1 1 d . . . . .
H93 H 0.194026 0.538444 0.769613 0.049 Uiso 1 1 calc R U . . .
C121 C 0.3274(9) 0.0722(8) 0.8493(2) 0.062(3) Uani 1 1 d . . . . .
H12A H 0.303430 0.077603 0.873571 0.093 Uiso 1 1 calc R U . . .
H12B H 0.416036 0.065276 0.847734 0.093 Uiso 1 1 calc R U . . .
H12C H 0.289615 0.000167 0.838793 0.093 Uiso 1 1 calc R U . . .
C97 C 0.0555(10) 0.8847(9) 0.7807(2) 0.078(3) Uani 1 1 d . . . . .
H97A H -0.016979 0.890358 0.766074 0.118 Uiso 1 1 calc R U . . .
H97B H 0.121206 0.933234 0.770622 0.118 Uiso 1 1 calc R U . . .
H97C H 0.036571 0.915998 0.803789 0.118 Uiso 1 1 calc R U . . .
C57 C 0.5437(7) 1.3183(8) 0.2212(2) 0.054(2) Uani 1 1 d . . . . .
H57 H 0.509637 1.381594 0.207472 0.065 Uiso 1 1 calc R U . . .
C39 C 0.8559(7) 0.4475(7) 0.45222(19) 0.047(2) Uani 1 1 d . . . . .
H39A H 0.819418 0.513700 0.465681 0.071 Uiso 1 1 calc R U . . .
H39B H 0.942813 0.463641 0.449080 0.071 Uiso 1 1 calc R U . . .
H39C H 0.845302 0.370070 0.464478 0.071 Uiso 1 1 calc R U . . .
C55 C 0.6568(6) 1.1336(7) 0.22588(18) 0.0447(19) Uani 1 1 d . . . . .
H55 H 0.702480 1.070063 0.215414 0.054 Uiso 1 1 calc R U . . .
C60 C 0.6523(9) 1.0875(9) 0.1528(2) 0.069(3) Uani 1 1 d . . . . .
H60A H 0.738621 1.081398 0.158912 0.104 Uiso 1 1 calc R U . . .
H60B H 0.643063 1.081889 0.127735 0.104 Uiso 1 1 calc R U . . .
H60C H 0.607399 1.020837 0.163816 0.104 Uiso 1 1 calc R U . . .
C56 C 0.6032(7) 1.2188(8) 0.20491(19) 0.050(2) Uani 1 1 d . . . . .
C123 C 0.3452(9) 0.2966(8) 0.8472(2) 0.065(3) Uani 1 1 d . . . . .
H12D H 0.432390 0.296525 0.842125 0.097 Uiso 1 1 calc R U . . .
H12E H 0.333160 0.292663 0.872232 0.097 Uiso 1 1 calc R U . . .
H12F H 0.308330 0.371595 0.838217 0.097 Uiso 1 1 calc R U . . .
C118 C 0.3857(7) 0.0887(8) 0.7772(2) 0.054(2) Uani 1 1 d . . . . .
H118 H 0.409232 0.021028 0.790996 0.065 Uiso 1 1 calc R U . . .
C119 C 0.3209(6) 0.1846(8) 0.79187(19) 0.048(2) Uani 1 1 d . . . . .
C102 C 0.1483(7) 1.0878(7) 0.5978(2) 0.049(2) Uani 1 1 d . . . . .
H10G H 0.189860 1.098200 0.619946 0.073 Uiso 1 1 calc R U . . .
H10H H 0.062160 1.070037 0.601769 0.073 Uiso 1 1 calc R U . . .
H10I H 0.155669 1.163012 0.584237 0.073 Uiso 1 1 calc R U . . .
C32 C 0.8363(8) 0.6636(9) 0.2092(2) 0.062(3) Uani 1 1 d . . . . .
B2 B 0.2829(8) 0.3909(9) 0.7110(2) 0.044(2) Uani 1 1 d . . . . .
C122 C 0.1462(7) 0.1974(10) 0.8329(2) 0.068(3) Uani 1 1 d . . . . .
H12G H 0.121449 0.188880 0.857019 0.102 Uiso 1 1 calc R U . . .
H12H H 0.108017 0.132959 0.819076 0.102 Uiso 1 1 calc R U . . .
H12I H 0.120465 0.277327 0.824180 0.102 Uiso 1 1 calc R U . . .
C59 C 0.6028(7) 1.2084(7) 0.16519(19) 0.050(2) Uani 1 1 d . . . . .
B1 B 0.6995(7) 1.0330(8) 0.2862(2) 0.039(2) Uani 1 1 d . . . . .
C62 C 0.6794(9) 1.3135(9) 0.1502(2) 0.070(3) Uani 1 1 d . . . . .
H62A H 0.640273 1.391628 0.155510 0.105 Uiso 1 1 calc R U . . .
H62B H 0.685654 1.303940 0.125147 0.105 Uiso 1 1 calc R U . . .
H62C H 0.760888 1.311804 0.160446 0.105 Uiso 1 1 calc R U . . .
C33 C 0.8704(8) 0.5296(9) 0.2114(2) 0.068(3) Uani 1 1 d . . . . .
H33A H 0.811775 0.486833 0.226048 0.102 Uiso 1 1 calc R U . . .
H33B H 0.952024 0.521752 0.221313 0.102 Uiso 1 1 calc R U . . .
H33C H 0.869362 0.493838 0.188231 0.102 Uiso 1 1 calc R U . . .
C61 C 0.4688(8) 1.2194(10) 0.1526(2) 0.070(3) Uani 1 1 d . . . . .
H61A H 0.465899 1.209713 0.127461 0.104 Uiso 1 1 calc R U . . .
H61B H 0.436668 1.299732 0.158865 0.104 Uiso 1 1 calc R U . . .
H61C H 0.419586 1.155631 0.163450 0.104 Uiso 1 1 calc R U . . .
C35 C 0.9414(11) 0.7338(11) 0.1912(3) 0.096(4) Uani 1 1 d . . . . .
H35A H 1.012915 0.734672 0.206315 0.144 Uiso 1 1 calc R U . . .
H35B H 0.915652 0.817783 0.186502 0.144 Uiso 1 1 calc R U . . .
H35C H 0.961856 0.693177 0.169461 0.144 Uiso 1 1 calc R U . . .
C99 C -0.0088(10) 0.6795(11) 0.7983(3) 0.105(4) Uani 1 1 d . . . . .
H99A H 0.014262 0.593330 0.799816 0.157 Uiso 1 1 calc R U . . .
H99B H -0.080217 0.687930 0.783325 0.157 Uiso 1 1 calc R U . . .
H99C H -0.028038 0.710379 0.821355 0.157 Uiso 1 1 calc R U . . .
C34 C 0.7190(11) 0.6784(12) 0.1885(3) 0.105(4) Uani 1 1 d . . . . .
H34A H 0.705755 0.765019 0.183379 0.158 Uiso 1 1 calc R U . . .
H34B H 0.650423 0.646967 0.201888 0.158 Uiso 1 1 calc R U . . .
H34C H 0.725490 0.632779 0.166804 0.158 Uiso 1 1 calc R U . . .
C98 C 0.2021(12) 0.7491(11) 0.8092(3) 0.105(4) Uani 1 1 d . . . . .
H98A H 0.275525 0.780374 0.797990 0.158 Uiso 1 1 calc R U . . .
H98B H 0.216114 0.664987 0.816818 0.158 Uiso 1 1 calc R U . . .
H98C H 0.182517 0.800144 0.829179 0.158 Uiso 1 1 calc R U . . .

loop_
_atom_site_aniso_label
_atom_site_aniso_U_11
_atom_site_aniso_U_22
_atom_site_aniso_U_33
_atom_site_aniso_U_23
_atom_site_aniso_U_13
_atom_site_aniso_U_12
O1 0.063(3) 0.036(3) 0.040(2) 0.003(2) -0.002(2) 0.006(3)
O2 0.062(3) 0.039(3) 0.036(2) 0.006(2) 0.003(2) 0.016(2)
N1 0.035(3) 0.025(3) 0.040(3) -0.001(3) -0.002(2) 0.001(2)
N2 0.046(3) 0.025(3) 0.029(3) 0.004(2) -0.002(2) 0.004(3)
C66 0.034(3) 0.026(4) 0.040(3) -0.003(3) -0.002(3) -0.006(3)
C77 0.025(3) 0.012(3) 0.040(3) -0.003(3) -0.004(2) 0.005(2)
C78 0.025(3) 0.019(4) 0.039(3) 0.001(3) 0.001(2) 0.002(3)
C65 0.027(3) 0.016(3) 0.036(3) -0.006(3) -0.002(2) -0.008(3)
C79 0.028(3) 0.013(3) 0.043(3) 0.004(3) 0.003(3) 0.001(3)
C89 0.036(3) 0.017(4) 0.036(3) -0.001(3) 0.001(3) 0.000(3)
C124 0.037(3) 0.020(4) 0.038(3) 0.005(3) 0.005(3) 0.007(3)
C63 0.018(3) 0.020(4) 0.046(3) 0.003(3) 0.004(2) -0.002(2)
C80 0.032(3) 0.013(3) 0.041(3) 0.000(3) 0.002(3) -0.002(3)
C76 0.017(2) 0.020(3) 0.039(3) 0.001(3) 0.002(2) 0.001(2)
C82 0.031(3) 0.020(4) 0.043(3) -0.006(3) -0.009(3) -0.003(3)
C64 0.031(3) 0.016(3) 0.034(3) 0.001(3) 0.000(2) -0.003(3)
C9 0.031(3) 0.022(4) 0.041(3) 0.000(3) 0.002(3) -0.006(3)
C16 0.037(3) 0.025(4) 0.038(3) 0.008(3) 0.002(3) 0.002(3)
C47 0.046(3) 0.021(4) 0.031(3) 0.001(3) -0.006(3) -0.007(3)
C71 0.024(3) 0.022(4) 0.045(3) 0.004(3) 0.004(2) -0.010(3)
C19 0.024(3) 0.019(4) 0.044(3) -0.002(3) 0.005(2) -0.002(3)
C8 0.037(3) 0.017(3) 0.035(3) -0.004(3) 0.001(3) -0.002(3)
C81 0.040(3) 0.023(4) 0.036(3) -0.005(3) -0.001(3) -0.007(3)
C12 0.049(4) 0.023(4) 0.037(3) -0.004(3) 0.001(3) -0.007(3)
C85 0.036(3) 0.019(4) 0.039(3) -0.001(3) -0.007(3) 0.002(3)
C42 0.029(3) 0.027(4) 0.043(3) -0.001(3) 0.001(3) 0.001(3)
C27 0.037(3) 0.036(4) 0.037(3) 0.003(3) 0.000(3) -0.004(3)
C83 0.034(3) 0.017(4) 0.049(4) 0.003(3) 0.005(3) -0.007(3)
C22 0.038(3) 0.021(4) 0.042(3) 0.002(3) 0.003(3) -0.004(3)
C112 0.029(3) 0.026(4) 0.047(4) -0.002(3) -0.001(3) -0.011(3)
C1 0.028(3) 0.017(3) 0.036(3) 0.011(3) 0.001(2) -0.002(3)
C100 0.046(4) 0.023(4) 0.051(4) 0.005(3) -0.002(3) 0.001(3)
C29 0.063(4) 0.058(6) 0.031(3) 0.003(4) -0.001(3) 0.015(4)
C110 0.041(3) 0.026(4) 0.037(3) 0.004(3) 0.005(3) -0.005(3)
C23 0.040(3) 0.025(4) 0.036(3) 0.002(3) -0.003(3) 0.005(3)
C49 0.060(4) 0.018(4) 0.037(3) 0.002(3) -0.001(3) -0.009(3)
C45 0.032(3) 0.027(4) 0.040(3) -0.006(3) -0.004(3) 0.005(3)
C4 0.018(3) 0.039(4) 0.058(4) 0.015(4) -0.004(3) 0.003(3)
C44 0.028(3) 0.019(4) 0.050(4) 0.000(3) -0.002(3) -0.006(3)
C75 0.031(3) 0.024(4) 0.044(3) -0.001(3) -0.003(3) -0.001(3)
C21 0.030(3) 0.020(4) 0.043(3) -0.005(3) -0.002(3) 0.000(3)
C50 0.054(4) 0.023(4) 0.031(3) 0.007(3) -0.009(3) -0.001(3)
C113 0.029(3) 0.015(3) 0.044(3) 0.003(3) 0.001(3) 0.004(3)
C104 0.029(3) 0.019(3) 0.037(3) 0.001(3) -0.002(2) -0.002(3)
C105 0.042(3) 0.021(4) 0.036(3) -0.002(3) -0.003(3) 0.002(3)
C25 0.046(4) 0.031(4) 0.042(4) 0.001(3) 0.005(3) 0.007(3)
C17 0.022(3) 0.027(4) 0.052(4) -0.004(3) -0.003(3) -0.006(3)
C46 0.037(3) 0.019(4) 0.033(3) 0.006(3) -0.002(3) -0.004(3)
C87 0.049(4) 0.032(4) 0.043(4) -0.001(3) -0.003(3) 0.003(3)
C3 0.040(3) 0.038(4) 0.038(3) 0.005(3) -0.002(3) -0.007(3)
C86 0.029(3) 0.026(4) 0.053(4) -0.002(3) -0.001(3) -0.006(3)
C111 0.023(3) 0.023(4) 0.052(4) 0.006(3) 0.007(3) -0.004(3)
C15 0.035(3) 0.018(3) 0.036(3) 0.001(3) -0.003(3) 0.003(3)
C109 0.037(3) 0.031(4) 0.034(3) 0.001(3) 0.000(3) 0.003(3)
C11 0.043(3) 0.029(4) 0.044(4) -0.009(3) 0.003(3) -0.013(3)
C2 0.039(3) 0.027(4) 0.035(3) 0.001(3) 0.002(3) 0.000(3)
C88 0.033(3) 0.025(4) 0.046(4) 0.000(3) 0.000(3) 0.002(3)
C48 0.033(3) 0.025(4) 0.038(3) 0.007(3) -0.003(3) 0.001(3)
C70 0.041(3) 0.020(4) 0.053(4) 0.007(3) 0.001(3) 0.000(3)
C107 0.040(3) 0.041(5) 0.041(4) 0.003(3) -0.006(3) -0.002(3)
C108 0.028(3) 0.028(4) 0.044(3) -0.004(3) 0.000(3) -0.001(3)
C7 0.021(3) 0.022(4) 0.042(3) -0.002(3) 0.001(2) -0.008(3)
C6 0.037(3) 0.020(4) 0.045(3) 0.000(3) 0.001(3) 0.004(3)
C106 0.026(3) 0.035(4) 0.044(3) 0.007(3) -0.004(3) 0.001(3)
C14 0.031(3) 0.017(4) 0.041(3) 0.005(3) 0.002(3) 0.000(3)
C51 0.061(4) 0.024(4) 0.034(3) 0.001(3) 0.000(3) 0.007(3)
C54 0.039(3) 0.027(4) 0.045(4) 0.006(3) -0.004(3) 0.004(3)
C43 0.040(3) 0.025(4) 0.042(3) 0.005(3) 0.008(3) 0.005(3)
C26 0.041(3) 0.024(4) 0.045(4) -0.002(3) 0.001(3) 0.006(3)
C5 0.022(3) 0.025(4) 0.056(4) 0.002(3) 0.003(3) 0.001(3)
C67 0.028(3) 0.032(4) 0.036(3) 0.004(3) -0.005(3) -0.016(3)
C94 0.056(4) 0.020(4) 0.034(3) -0.001(3) -0.003(3) -0.006(3)
C20 0.027(3) 0.013(3) 0.038(3) 0.007(3) 0.000(2) -0.001(2)
C69 0.039(3) 0.028(4) 0.053(4) 0.019(3) -0.001(3) -0.005(3)
C84 0.025(3) 0.031(4) 0.041(3) 0.002(3) -0.001(3) -0.005(3)
C41 0.031(3) 0.011(3) 0.040(3) 0.004(3) 0.002(2) 0.003(3)
C68 0.042(3) 0.038(4) 0.038(3) 0.000(3) -0.001(3) -0.003(3)
C95 0.044(3) 0.029(4) 0.035(3) -0.009(3) 0.000(3) 0.004(3)
C74 0.027(3) 0.026(4) 0.060(4) 0.000(3) 0.002(3) -0.003(3)
C92 0.053(4) 0.032(4) 0.042(4) -0.011(3) 0.007(3) -0.006(3)
C53 0.039(3) 0.049(5) 0.042(4) 0.005(4) -0.007(3) 0.006(3)
C18 0.030(3) 0.032(4) 0.037(3) 0.003(3) -0.001(3) -0.003(3)
C72 0.036(3) 0.043(4) 0.033(3) -0.014(3) -0.001(3) -0.010(3)
C114 0.053(4) 0.049(5) 0.048(4) 0.008(4) 0.005(3) 0.020(4)
C10 0.040(3) 0.016(4) 0.059(4) -0.009(3) 0.002(3) -0.003(3)
C52 0.041(3) 0.019(4) 0.038(3) -0.003(3) -0.002(3) -0.002(3)
C31 0.052(4) 0.038(5) 0.040(4) -0.006(3) -0.002(3) 0.014(3)
C28 0.050(4) 0.049(5) 0.039(4) 0.006(4) 0.001(3) 0.000(4)
C24 0.037(3) 0.029(4) 0.052(4) -0.005(3) -0.004(3) 0.009(3)
C120 0.083(5) 0.036(5) 0.035(4) 0.005(4) -0.004(4) 0.007(4)
C101 0.054(4) 0.031(4) 0.055(4) 0.002(4) 0.003(3) -0.004(4)
C73 0.031(3) 0.041(5) 0.057(4) -0.015(4) 0.011(3) 0.009(3)
C30 0.048(4) 0.047(5) 0.047(4) -0.004(4) 0.003(3) 0.019(4)
C13 0.032(3) 0.018(3) 0.035(3) -0.004(3) 0.000(2) -0.003(3)
C38 0.062(4) 0.025(4) 0.060(4) -0.001(4) 0.006(4) 0.001(4)
C36 0.035(3) 0.033(4) 0.042(3) 0.005(3) -0.002(3) 0.003(3)
C91 0.054(4) 0.024(4) 0.042(3) -0.005(3) 0.004(3) 0.003(3)
C96 0.076(5) 0.036(5) 0.039(4) -0.006(3) 0.006(3) -0.006(4)
C90 0.041(3) 0.030(4) 0.037(3) -0.004(3) -0.002(3) 0.004(3)
C37 0.046(4) 0.020(4) 0.046(4) 0.004(3) 0.002(3) 0.006(3)
C117 0.067(4) 0.042(5) 0.038(4) 0.003(3) 0.002(3) 0.030(4)
C116 0.045(4) 0.036(5) 0.046(4) 0.002(3) -0.001(3) 0.008(3)
C40 0.046(4) 0.025(4) 0.055(4) 0.005(3) -0.002(3) -0.006(3)
C115 0.028(3) 0.051(5) 0.042(3) 0.010(3) 0.002(3) 0.013(3)
C58 0.066(4) 0.052(5) 0.045(4) -0.001(4) 0.002(3) 0.024(4)
C103 0.050(4) 0.027(4) 0.061(4) 0.014(4) 0.000(3) 0.010(3)
C93 0.051(4) 0.034(4) 0.037(3) -0.002(3) 0.003(3) -0.005(3)
C121 0.098(6) 0.043(5) 0.045(4) 0.010(4) -0.001(4) 0.011(5)
C97 0.122(7) 0.054(6) 0.060(5) -0.016(5) 0.027(5) 0.010(6)
C57 0.068(5) 0.043(5) 0.052(4) 0.012(4) -0.003(4) 0.024(4)
C39 0.060(4) 0.030(4) 0.050(4) 0.008(4) -0.001(3) -0.011(4)
C55 0.041(3) 0.047(5) 0.045(4) 0.001(4) 0.003(3) 0.019(3)
C60 0.104(6) 0.063(6) 0.041(4) -0.008(4) 0.008(4) -0.002(5)
C56 0.050(4) 0.058(6) 0.043(4) 0.008(4) -0.006(3) 0.008(4)
C123 0.106(7) 0.038(5) 0.049(4) 0.001(4) -0.005(4) 0.021(5)
C118 0.059(4) 0.051(5) 0.052(4) 0.010(4) -0.001(4) 0.024(4)
C119 0.047(4) 0.051(5) 0.045(4) 0.010(4) -0.005(3) 0.010(4)
C102 0.054(4) 0.027(4) 0.066(5) 0.008(4) 0.007(3) 0.006(3)
C32 0.085(5) 0.058(6) 0.042(4) -0.009(4) -0.007(4) 0.013(5)
B2 0.054(5) 0.038(5) 0.039(4) -0.006(4) 0.000(4) -0.005(4)
C122 0.073(5) 0.078(7) 0.053(4) 0.005(5) 0.011(4) 0.015(5)
C59 0.075(5) 0.028(4) 0.047(4) 0.006(4) 0.000(4) 0.001(4)
B1 0.030(3) 0.042(5) 0.045(4) 0.002(4) -0.006(3) -0.011(4)
C62 0.096(6) 0.070(7) 0.044(4) 0.007(5) 0.004(4) -0.015(5)
C33 0.092(6) 0.065(6) 0.048(4) -0.023(4) -0.007(4) 0.033(5)
C61 0.065(5) 0.088(8) 0.056(5) 0.006(5) -0.007(4) -0.002(5)
C35 0.131(8) 0.093(9) 0.064(5) -0.004(6) 0.040(5) 0.009(7)
C99 0.138(8) 0.087(8) 0.089(6) -0.034(6) 0.060(5) -0.030(7)
C34 0.141(9) 0.117(10) 0.057(5) -0.030(6) -0.022(6) 0.047(8)
C98 0.166(11) 0.085(8) 0.065(6) -0.042(5) -0.001(6) 0.029(8)

loop_
_atom_type_symbol
_atom_type_description
_atom_type_scat_dispersion_real
_atom_type_scat_dispersion_imag
_atom_type_scat_source
C C 0.0181 0.0091 'International Tables Vol C Tables 4.2.6.8 and 6.1.1.4'
H H 0.0000 0.0000 'International Tables Vol C Tables 4.2.6.8 and 6.1.1.4'
B B 0.0090 0.0039 'International Tables Vol C Tables 4.2.6.8 and 6.1.1.4'
N N 0.0311 0.0180 'International Tables Vol C Tables 4.2.6.8 and 6.1.1.4'
O O 0.0492 0.0322 'International Tables Vol C Tables 4.2.6.8 and 6.1.1.4'

loop_
_geom_angle_atom_site_label_1
_geom_angle_atom_site_label_2
_geom_angle_atom_site_label_3
_geom_angle
_geom_angle_site_symmetry_1
_geom_angle_site_symmetry_3
_geom_angle_publ_flag
C53 O1 C50 119.5(6) . . ?
C107 O2 C116 120.8(6) . . ?
C27 N1 C48 125.7(6) . . ?
C27 N1 C36 108.8(6) . . ?
C48 N1 C36 122.3(5) . . ?
C89 N2 C105 122.8(5) . . ?
C89 N2 C95 107.7(5) . . ?
C105 N2 C95 126.5(6) . . ?
C65 C66 C67 109.0(6) . . ?
C72 C66 C65 120.8(6) . . ?
C72 C66 C67 130.2(6) . . ?
C76 C77 C78 123.5(5) . . ?
C76 C77 C110 118.1(5) . . ?
C110 C77 C78 118.4(5) . . ?
C77 C78 C104 107.7(5) . . ?
C77 C78 C84 108.2(5) . . ?
C79 C78 C77 113.3(5) . . ?
C79 C78 C104 109.9(5) . . ?
C79 C78 C84 108.3(5) . . ?
C104 C78 C84 109.4(5) . . ?
C66 C65 C64 110.2(6) . . ?
C75 C65 C66 120.2(6) . . ?
C75 C65 C64 129.4(6) . . ?
C80 C79 C78 123.5(5) . . ?
C80 C79 C81 118.0(5) . . ?
C81 C79 C78 118.4(6) . . ?
N2 C89 C88 110.5(5) . . ?
N2 C89 C84 122.6(6) . . ?
C88 C89 C84 126.7(6) . . ?
C80 C124 H124 118.9 . . ?
C83 C124 H124 118.9 . . ?
C83 C124 C80 122.2(6) . . ?
C71 C63 C64 128.6(6) . . ?
C71 C63 C67 120.9(6) . . ?
C67 C63 C64 110.4(5) . . ?
C79 C80 C124 118.8(6) . . ?
C79 C80 C64 123.7(5) . . ?
C124 C80 C64 117.5(5) . . ?
C77 C76 C64 122.7(5) . . ?
C113 C76 C77 119.7(5) . . ?
C113 C76 C64 117.5(5) . . ?
C81 C82 H82 120.7 . . ?
C81 C82 C83 118.6(6) . . ?
C83 C82 H82 120.7 . . ?
C65 C64 C63 101.5(5) . . ?
C65 C64 C80 111.2(5) . . ?
C65 C64 C76 111.0(5) . . ?
C63 C64 C76 109.4(5) . . ?
C80 C64 C63 110.6(5) . . ?
C80 C64 C76 112.5(5) . . ?
C8 C9 H9 120.8 . . ?
C8 C9 C10 118.5(6) . . ?
C10 C9 H9 120.8 . . ?
C17 C16 H16 120.3 . . ?
C17 C16 C15 119.4(6) . . ?
C15 C16 H16 120.3 . . ?
C48 C47 C20 121.6(6) . . ?
C52 C47 C48 114.9(6) . . ?
C52 C47 C20 123.4(6) . . ?
C63 C71 H71 120.1 . . ?
C63 C71 C70 119.7(6) . . ?
C70 C71 H71 120.1 . . ?
C14 C19 C20 122.9(5) . . ?
C18 C19 C14 119.1(5) . . ?
C18 C19 C20 118.0(6) . . ?
C9 C8 C7 119.8(6) . . ?
C9 C8 C13 128.0(6) . . ?
C7 C8 C13 112.2(6) . . ?
C79 C81 H81 118.3 . . ?
C82 C81 C79 123.5(6) . . ?
C82 C81 H81 118.3 . . ?
C11 C12 H12 121.4 . . ?
C7 C12 H12 121.4 . . ?
C7 C12 C11 117.1(6) . . ?
C86 C85 H85 118.5 . . ?
C84 C85 H85 118.5 . . ?
C84 C85 C86 122.9(6) . . ?
C43 C42 H42 119.0 . . ?
C43 C42 C41 121.9(6) . . ?
C41 C42 H42 119.0 . . ?
N1 C27 C26 108.3(6) . . ?
N1 C27 C28 125.1(7) . . ?
C28 C27 C26 126.3(7) . . ?
C124 C83 C82 118.8(6) . . ?
C124 C83 H83 120.6 . . ?
C82 C83 H83 120.6 . . ?
C23 C22 H22 118.7 . . ?
C21 C22 H22 118.7 . . ?
C21 C22 C23 122.6(6) . . ?
C113 C112 H112 119.7 . . ?
C111 C112 H112 119.7 . . ?
C111 C112 C113 120.6(6) . . ?
C2 C1 C13 111.0(5) . . ?
C6 C1 C2 120.7(6) . . ?
C6 C1 C13 128.2(6) . . ?
C101 C100 C86 107.2(6) . . ?
C101 C100 C103 110.3(6) . . ?
C101 C100 C102 109.6(6) . . ?
C103 C100 C86 110.9(6) . . ?
C102 C100 C86 110.9(6) . . ?
C102 C100 C103 107.9(6) . . ?
C28 C29 H29 117.4 . . ?
C30 C29 H29 117.4 . . ?
C30 C29 C28 125.2(7) . . ?
C77 C110 H110 119.2 . . ?
C111 C110 C77 121.7(6) . . ?
C111 C110 H110 119.2 . . ?
C22 C23 C24 120.0(7) . . ?
C22 C23 C37 117.4(6) . . ?
C24 C23 C37 122.0(6) . . ?
C50 C49 C48 114.4(6) . . ?
C50 C49 B1 123.3(7) . . ?
C48 C49 B1 122.1(7) . . ?
C44 C45 H45 118.7 . . ?
C44 C45 C46 122.5(6) . . ?
C46 C45 H45 118.7 . . ?
C3 C4 H4 120.3 . . ?
C5 C4 H4 120.3 . . ?
C5 C4 C3 119.4(6) . . ?
C45 C44 H44 120.7 . . ?
C45 C44 C43 118.5(6) . . ?
C43 C44 H44 120.7 . . ?
C65 C75 H75 120.6 . . ?
C65 C75 C74 118.8(6) . . ?
C74 C75 H75 120.6 . . ?
C22 C21 C20 127.1(6) . . ?
C36 C21 C22 113.7(6) . . ?
C36 C21 C20 119.2(6) . . ?
O1 C50 C51 113.6(6) . . ?
C49 C50 O1 122.4(6) . . ?
C49 C50 C51 124.0(6) . . ?
C76 C113 H113 119.5 . . ?
C112 C113 C76 121.0(6) . . ?
C112 C113 H113 119.5 . . ?
C105 C104 C78 123.6(6) . . ?
C109 C104 C78 121.8(5) . . ?
C109 C104 C105 114.6(6) . . ?
N2 C105 C104 117.5(6) . . ?
C106 C105 N2 116.0(6) . . ?
C106 C105 C104 126.5(6) . . ?
C24 C25 C26 137.6(7) . . ?
C24 C25 C36 116.6(6) . . ?
C36 C25 C26 105.5(6) . . ?
C16 C17 H17 120.7 . . ?
C16 C17 C18 118.5(6) . . ?
C18 C17 H17 120.7 . . ?
C45 C46 C41 118.1(5) . . ?
C45 C46 C13 118.8(5) . . ?
C41 C46 C13 123.0(5) . . ?
C86 C87 H87 120.4 . . ?
C88 C87 H87 120.4 . . ?
C88 C87 C86 119.3(7) . . ?
C4 C3 H3 120.5 . . ?
C2 C3 C4 119.0(7) . . ?
C2 C3 H3 120.5 . . ?
C85 C86 C100 117.6(6) . . ?
C87 C86 C85 119.6(7) . . ?
C87 C86 C100 122.4(7) . . ?
C112 C111 C110 118.9(5) . . ?
C112 C111 H111 120.5 . . ?
C110 C111 H111 120.5 . . ?
C16 C15 H15 118.9 . . ?
C16 C15 C14 122.3(6) . . ?
C14 C15 H15 118.9 . . ?
C104 C109 H109 119.1 . . ?
C108 C109 C104 121.8(6) . . ?
C108 C109 H109 119.1 . . ?
C12 C11 H11 119.0 . . ?
C10 C11 C12 122.0(7) . . ?
C10 C11 H11 119.0 . . ?
C1 C2 C7 108.9(5) . . ?
C3 C2 C1 120.4(6) . . ?
C3 C2 C7 130.7(6) . . ?
C89 C88 C87 117.6(6) . . ?
C89 C88 C90 105.5(6) . . ?
C87 C88 C90 136.7(7) . . ?
N1 C48 C47 118.9(6) . . ?
N1 C48 C49 115.5(6) . . ?
C47 C48 C49 125.5(6) . . ?
C71 C70 H70 120.5 . . ?
C69 C70 C71 119.0(7) . . ?
C69 C70 H70 120.5 . . ?
O2 C107 C108 117.7(7) . . ?
O2 C107 C106 121.9(6) . . ?
C108 C107 C106 120.3(7) . . ?
C109 C108 H108 119.5 . . ?
C107 C108 C109 121.0(6) . . ?
C107 C108 H108 119.5 . . ?
C8 C7 C2 107.9(5) . . ?
C12 C7 C8 122.1(6) . . ?
C12 C7 C2 130.1(6) . . ?
C1 C6 H6 120.9 . . ?
C1 C6 C5 118.1(6) . . ?
C5 C6 H6 120.9 . . ?
C105 C106 C107 115.8(6) . . ?
C105 C106 B2 123.8(7) . . ?
C107 C106 B2 120.3(7) . . ?
C19 C14 C13 123.8(5) . . ?
C15 C14 C19 118.2(6) . . ?
C15 C14 C13 117.9(6) . . ?
C50 C51 H51 121.4 . . ?
C52 C51 C50 117.1(6) . . ?
C52 C51 H51 121.4 . . ?
C53 C54 C55 115.5(6) . . ?
C53 C54 B1 120.8(6) . . ?
C55 C54 B1 123.6(6) . . ?
C42 C43 C44 120.1(6) . . ?
C42 C43 H43 120.0 . . ?
C44 C43 H43 120.0 . . ?
C27 C26 C25 107.4(6) . . ?
C31 C26 C27 116.4(6) . . ?
C31 C26 C25 135.8(7) . . ?
C4 C5 C6 122.3(7) . . ?
C4 C5 H5 118.9 . . ?
C6 C5 H5 118.9 . . ?
C63 C67 C66 108.9(6) . . ?
C63 C67 C68 119.0(6) . . ?
C68 C67 C66 132.1(6) . . ?
C95 C94 C93 111.0(6) . . ?
C95 C94 B2 115.6(6) . . ?
C93 C94 B2 133.1(6) . . ?
C19 C20 C47 108.0(5) . . ?
C19 C20 C21 108.8(5) . . ?
C19 C20 C41 113.4(5) . . ?
C21 C20 C47 110.5(5) . . ?
C21 C20 C41 110.2(5) . . ?
C41 C20 C47 105.8(5) . . ?
C70 C69 H69 118.8 . . ?
C70 C69 C68 122.4(7) . . ?
C68 C69 H69 118.8 . . ?
C89 C84 C78 118.9(6) . . ?
C89 C84 C85 113.8(6) . . ?
C85 C84 C78 127.3(6) . . ?
C42 C41 C46 118.7(6) . . ?
C42 C41 C20 118.3(5) . . ?
C46 C41 C20 122.9(5) . . ?
C67 C68 H68 120.6 . . ?
C69 C68 C67 118.9(7) . . ?
C69 C68 H68 120.6 . . ?
N2 C95 C94 122.4(6) . . ?
C90 C95 N2 109.0(6) . . ?
C90 C95 C94 128.5(6) . . ?
C75 C74 H74 119.3 . . ?
C73 C74 C75 121.4(7) . . ?
C73 C74 H74 119.3 . . ?
C91 C92 C96 120.5(7) . . ?
C91 C92 C93 120.1(6) . . ?
C93 C92 C96 119.4(7) . . ?
O1 C53 C54 123.3(7) . . ?
C58 C53 O1 113.7(7) . . ?
C58 C53 C54 122.9(7) . . ?
C19 C18 C17 122.5(6) . . ?
C19 C18 H18 118.8 . . ?
C17 C18 H18 118.8 . . ?
C66 C72 H72 120.8 . . ?
C66 C72 C73 118.4(6) . . ?
C73 C72 H72 120.8 . . ?
C115 C114 H114 118.1 . . ?
C119 C114 H114 118.1 . . ?
C119 C114 C115 123.8(7) . . ?
C9 C10 H10 119.7 . . ?
C11 C10 C9 120.5(7) . . ?
C11 C10 H10 119.7 . . ?
C47 C52 C51 124.1(6) . . ?
C47 C52 H52 117.9 . . ?
C51 C52 H52 117.9 . . ?
C26 C31 H31 119.6 . . ?
C26 C31 C30 120.8(7) . . ?
C30 C31 H31 119.6 . . ?
C27 C28 C29 112.8(7) . . ?
C27 C28 B1 113.3(6) . . ?
C29 C28 B1 133.4(7) . . ?
C23 C24 H24 119.9 . . ?
C25 C24 C23 120.2(7) . . ?
C25 C24 H24 119.9 . . ?
C121 C120 C119 112.3(7) . . ?
C121 C120 C122 109.4(7) . . ?
C123 C120 C121 108.2(7) . . ?
C123 C120 C119 108.6(7) . . ?
C123 C120 C122 109.8(7) . . ?
C119 C120 C122 108.5(6) . . ?
C100 C101 H10A 109.5 . . ?
C100 C101 H10B 109.5 . . ?
C100 C101 H10C 109.5 . . ?
H10A C101 H10B 109.5 . . ?
H10A C101 H10C 109.5 . . ?
H10B C101 H10C 109.5 . . ?
C74 C73 C72 120.3(6) . . ?
C74 C73 H73 119.8 . . ?
C72 C73 H73 119.8 . . ?
C29 C30 C31 118.4(7) . . ?
C29 C30 C32 120.3(7) . . ?
C31 C30 C32 121.3(7) . . ?
C8 C13 C1 100.1(5) . . ?
C46 C13 C8 111.3(5) . . ?
C46 C13 C1 108.7(5) . . ?
C14 C13 C8 111.2(5) . . ?
C14 C13 C1 111.7(5) . . ?
C14 C13 C46 113.1(5) . . ?
H38A C38 H38B 109.5 . . ?
H38A C38 H38C 109.5 . . ?
H38B C38 H38C 109.5 . . ?
C37 C38 H38A 109.5 . . ?
C37 C38 H38B 109.5 . . ?
C37 C38 H38C 109.5 . . ?
N1 C36 C25 109.8(6) . . ?
C21 C36 N1 122.8(6) . . ?
C21 C36 C25 126.8(7) . . ?
C92 C91 H91 120.1 . . ?
C92 C91 C90 119.8(7) . . ?
C90 C91 H91 120.1 . . ?
C92 C96 C98 110.5(7) . . ?
C97 C96 C92 113.6(6) . . ?
C97 C96 C98 106.4(8) . . ?
C99 C96 C92 109.5(7) . . ?
C99 C96 C97 108.0(8) . . ?
C99 C96 C98 108.7(8) . . ?
C95 C90 C88 107.1(6) . . ?
C95 C90 C91 115.9(6) . . ?
C91 C90 C88 136.7(7) . . ?
C23 C37 C40 107.1(5) . . ?
C23 C37 C39 111.4(6) . . ?
C38 C37 C23 112.9(6) . . ?
C38 C37 C40 109.8(6) . . ?
C38 C37 C39 108.0(6) . . ?
C40 C37 C39 107.4(6) . . ?
C116 C117 H117 120.0 . . ?
C116 C117 C118 119.9(7) . . ?
C118 C117 H117 120.0 . . ?
O2 C116 C115 123.9(7) . . ?
C117 C116 O2 113.4(6) . . ?
C117 C116 C115 122.7(7) . . ?
C37 C40 H40A 109.5 . . ?
C37 C40 H40B 109.5 . . ?
C37 C40 H40C 109.5 . . ?
H40A C40 H40B 109.5 . . ?
H40A C40 H40C 109.5 . . ?
H40B C40 H40C 109.5 . . ?
C114 C115 B2 126.5(7) . . ?
C116 C115 C114 115.1(7) . . ?
C116 C115 B2 118.4(6) . . ?
C53 C58 H58 120.1 . . ?
C53 C58 C57 119.8(7) . . ?
C57 C58 H58 120.1 . . ?
C100 C103 H10D 109.5 . . ?
C100 C103 H10E 109.5 . . ?
C100 C103 H10F 109.5 . . ?
H10D C103 H10E 109.5 . . ?
H10D C103 H10F 109.5 . . ?
H10E C103 H10F 109.5 . . ?
C94 C93 H93 117.8 . . ?
C92 C93 C94 124.4(7) . . ?
C92 C93 H93 117.8 . . ?
C120 C121 H12A 109.5 . . ?
C120 C121 H12B 109.5 . . ?
C120 C121 H12C 109.5 . . ?
H12A C121 H12B 109.5 . . ?
H12A C121 H12C 109.5 . . ?
H12B C121 H12C 109.5 . . ?
C96 C97 H97A 109.5 . . ?
C96 C97 H97B 109.5 . . ?
C96 C97 H97C 109.5 . . ?
H97A C97 H97B 109.5 . . ?
H97A C97 H97C 109.5 . . ?
H97B C97 H97C 109.5 . . ?
C58 C57 H57 119.6 . . ?
C58 C57 C56 120.7(7) . . ?
C56 C57 H57 119.6 . . ?
C37 C39 H39A 109.5 . . ?
C37 C39 H39B 109.5 . . ?
C37 C39 H39C 109.5 . . ?
H39A C39 H39B 109.5 . . ?
H39A C39 H39C 109.5 . . ?
H39B C39 H39C 109.5 . . ?
C54 C55 H55 118.2 . . ?
C56 C55 C54 123.5(7) . . ?
C56 C55 H55 118.2 . . ?
H60A C60 H60B 109.5 . . ?
H60A C60 H60C 109.5 . . ?
H60B C60 H60C 109.5 . . ?
C59 C60 H60A 109.5 . . ?
C59 C60 H60B 109.5 . . ?
C59 C60 H60C 109.5 . . ?
C57 C56 C59 119.9(7) . . ?
C55 C56 C57 117.3(7) . . ?
C55 C56 C59 122.8(7) . . ?
C120 C123 H12D 109.5 . . ?
C120 C123 H12E 109.5 . . ?
C120 C123 H12F 109.5 . . ?
H12D C123 H12E 109.5 . . ?
H12D C123 H12F 109.5 . . ?
H12E C123 H12F 109.5 . . ?
C117 C118 H118 119.8 . . ?
C119 C118 C117 120.3(8) . . ?
C119 C118 H118 119.8 . . ?
C114 C119 C120 119.4(7) . . ?
C114 C119 C118 118.1(7) . . ?
C118 C119 C120 122.4(7) . . ?
C100 C102 H10G 109.5 . . ?
C100 C102 H10H 109.5 . . ?
C100 C102 H10I 109.5 . . ?
H10G C102 H10H 109.5 . . ?
H10G C102 H10I 109.5 . . ?
H10H C102 H10I 109.5 . . ?
C30 C32 C35 106.3(7) . . ?
C33 C32 C30 113.5(7) . . ?
C33 C32 C35 108.7(8) . . ?
C33 C32 C34 109.9(9) . . ?
C34 C32 C30 108.5(7) . . ?
C34 C32 C35 109.9(9) . . ?
C106 B2 C94 114.8(7) . . ?
C115 B2 C106 114.3(7) . . ?
C115 B2 C94 130.9(6) . . ?
C120 C122 H12G 109.5 . . ?
C120 C122 H12H 109.5 . . ?
C120 C122 H12I 109.5 . . ?
H12G C122 H12H 109.5 . . ?
H12G C122 H12I 109.5 . . ?
H12H C122 H12I 109.5 . . ?
C60 C59 C56 112.4(7) . . ?
C60 C59 C62 109.8(7) . . ?
C60 C59 C61 108.1(8) . . ?
C56 C59 C61 108.0(6) . . ?
C62 C59 C56 108.7(7) . . ?
C62 C59 C61 110.0(7) . . ?
C49 B1 C54 110.6(7) . . ?
C49 B1 C28 117.4(7) . . ?
C28 B1 C54 131.7(7) . . ?
C59 C62 H62A 109.5 . . ?
C59 C62 H62B 109.5 . . ?
C59 C62 H62C 109.5 . . ?
H62A C62 H62B 109.5 . . ?
H62A C62 H62C 109.5 . . ?
H62B C62 H62C 109.5 . . ?
C32 C33 H33A 109.5 . . ?
C32 C33 H33B 109.5 . . ?
C32 C33 H33C 109.5 . . ?
H33A C33 H33B 109.5 . . ?
H33A C33 H33C 109.5 . . ?
H33B C33 H33C 109.5 . . ?
C59 C61 H61A 109.5 . . ?
C59 C61 H61B 109.5 . . ?
C59 C61 H61C 109.5 . . ?
H61A C61 H61B 109.5 . . ?
H61A C61 H61C 109.5 . . ?
H61B C61 H61C 109.5 . . ?
C32 C35 H35A 109.5 . . ?
C32 C35 H35B 109.5 . . ?
C32 C35 H35C 109.5 . . ?
H35A C35 H35B 109.5 . . ?
H35A C35 H35C 109.5 . . ?
H35B C35 H35C 109.5 . . ?
C96 C99 H99A 109.5 . . ?
C96 C99 H99B 109.5 . . ?
C96 C99 H99C 109.5 . . ?
H99A C99 H99B 109.5 . . ?
H99A C99 H99C 109.5 . . ?
H99B C99 H99C 109.5 . . ?
C32 C34 H34A 109.5 . . ?
C32 C34 H34B 109.5 . . ?
C32 C34 H34C 109.5 . . ?
H34A C34 H34B 109.5 . . ?
H34A C34 H34C 109.5 . . ?
H34B C34 H34C 109.5 . . ?
C96 C98 H98A 109.5 . . ?
C96 C98 H98B 109.5 . . ?
C96 C98 H98C 109.5 . . ?
H98A C98 H98B 109.5 . . ?
H98A C98 H98C 109.5 . . ?
H98B C98 H98C 109.5 . . ?

loop_
_geom_bond_atom_site_label_1
_geom_bond_atom_site_label_2
_geom_bond_distance
_geom_bond_site_symmetry_2
_geom_bond_publ_flag
O1 C50 1.392(8) . ?
O1 C53 1.390(8) . ?
O2 C107 1.364(9) . ?
O2 C116 1.393(8) . ?
N1 C27 1.377(8) . ?
N1 C48 1.379(9) . ?
N1 C36 1.401(9) . ?
N2 C89 1.386(8) . ?
N2 C105 1.387(8) . ?
N2 C95 1.394(8) . ?
C66 C65 1.411(9) . ?
C66 C67 1.458(10) . ?
C66 C72 1.384(9) . ?
C77 C78 1.535(8) . ?
C77 C76 1.391(9) . ?
C77 C110 1.407(8) . ?
C78 C79 1.518(8) . ?
C78 C104 1.545(9) . ?
C78 C84 1.556(9) . ?
C65 C64 1.523(8) . ?
C65 C75 1.374(9) . ?
C79 C80 1.384(9) . ?
C79 C81 1.384(9) . ?
C89 C88 1.387(9) . ?
C89 C84 1.390(9) . ?
C124 H124 0.9500 . ?
C124 C80 1.398(8) . ?
C124 C83 1.365(9) . ?
C63 C64 1.538(9) . ?
C63 C71 1.377(9) . ?
C63 C67 1.399(9) . ?
C80 C64 1.538(8) . ?
C76 C64 1.539(8) . ?
C76 C113 1.382(8) . ?
C82 H82 0.9500 . ?
C82 C81 1.358(9) . ?
C82 C83 1.402(9) . ?
C9 H9 0.9500 . ?
C9 C8 1.395(9) . ?
C9 C10 1.397(9) . ?
C16 H16 0.9500 . ?
C16 C17 1.372(9) . ?
C16 C15 1.381(9) . ?
C47 C48 1.410(9) . ?
C47 C20 1.571(9) . ?
C47 C52 1.376(9) . ?
C71 H71 0.9500 . ?
C71 C70 1.409(9) . ?
C19 C14 1.396(9) . ?
C19 C20 1.523(8) . ?
C19 C18 1.366(9) . ?
C8 C7 1.395(9) . ?
C8 C13 1.534(9) . ?
C81 H81 0.9500 . ?
C12 H12 0.9500 . ?
C12 C11 1.390(10) . ?
C12 C7 1.389(9) . ?
C85 H85 0.9500 . ?
C85 C86 1.414(10) . ?
C85 C84 1.395(10) . ?
C42 H42 0.9500 . ?
C42 C43 1.360(9) . ?
C42 C41 1.395(8) . ?
C27 C26 1.421(10) . ?
C27 C28 1.396(10) . ?
C83 H83 0.9500 . ?
C22 H22 0.9500 . ?
C22 C23 1.400(9) . ?
C22 C21 1.400(10) . ?
C112 H112 0.9500 . ?
C112 C113 1.375(9) . ?
C112 C111 1.372(9) . ?
C1 C2 1.399(9) . ?
C1 C6 1.386(9) . ?
C1 C13 1.545(9) . ?
C100 C86 1.554(10) . ?
C100 C101 1.504(10) . ?
C100 C103 1.537(10) . ?
C100 C102 1.526(10) . ?
C29 H29 0.9500 . ?
C29 C28 1.404(10) . ?
C29 C30 1.384(11) . ?
C110 H110 0.9500 . ?
C110 C111 1.377(9) . ?
C23 C24 1.401(10) . ?
C23 C37 1.542(10) . ?
C49 C50 1.376(10) . ?
C49 C48 1.415(9) . ?
C49 B1 1.521(11) . ?
C45 H45 0.9500 . ?
C45 C44 1.375(9) . ?
C45 C46 1.394(9) . ?
C4 H4 0.9500 . ?
C4 C3 1.407(10) . ?
C4 C5 1.377(10) . ?
C44 H44 0.9500 . ?
C44 C43 1.385(9) . ?
C75 H75 0.9500 . ?
C75 C74 1.389(10) . ?
C21 C20 1.533(9) . ?
C21 C36 1.390(9) . ?
C50 C51 1.410(9) . ?
C113 H113 0.9500 . ?
C104 C105 1.402(9) . ?
C104 C109 1.391(9) . ?
C105 C106 1.382(10) . ?
C25 C26 1.459(10) . ?
C25 C24 1.383(10) . ?
C25 C36 1.401(10) . ?
C17 H17 0.9500 . ?
C17 C18 1.402(8) . ?
C46 C41 1.396(9) . ?
C46 C13 1.527(8) . ?
C87 H87 0.9500 . ?
C87 C86 1.403(10) . ?
C87 C88 1.397(10) . ?
C3 H3 0.9500 . ?
C3 C2 1.387(10) . ?
C111 H111 0.9500 . ?
C15 H15 0.9500 . ?
C15 C14 1.392(8) . ?
C109 H109 0.9500 . ?
C109 C108 1.385(9) . ?
C11 H11 0.9500 . ?
C11 C10 1.381(10) . ?
C2 C7 1.480(9) . ?
C88 C90 1.462(9) . ?
C70 H70 0.9500 . ?
C70 C69 1.372(10) . ?
C107 C108 1.384(9) . ?
C107 C106 1.406(10) . ?
C108 H108 0.9500 . ?
C6 H6 0.9500 . ?
C6 C5 1.388(10) . ?
C106 B2 1.532(10) . ?
C14 C13 1.523(9) . ?
C51 H51 0.9500 . ?
C51 C52 1.386(9) . ?
C54 C53 1.395(10) . ?
C54 C55 1.426(10) . ?
C54 B1 1.556(11) . ?
C43 H43 0.9500 . ?
C26 C31 1.390(10) . ?
C5 H5 0.9500 . ?
C67 C68 1.414(10) . ?
C94 C95 1.403(10) . ?
C94 C93 1.416(9) . ?
C94 B2 1.579(12) . ?
C20 C41 1.543(8) . ?
C69 H69 0.9500 . ?
C69 C68 1.375(10) . ?
C68 H68 0.9500 . ?
C95 C90 1.390(10) . ?
C74 H74 0.9500 . ?
C74 C73 1.384(10) . ?
C92 C91 1.386(10) . ?
C92 C96 1.532(10) . ?
C92 C93 1.392(10) . ?
C53 C58 1.365(11) . ?
C18 H18 0.9500 . ?
C72 H72 0.9500 . ?
C72 C73 1.395(10) . ?
C114 H114 0.9500 . ?
C114 C115 1.417(10) . ?
C114 C119 1.379(11) . ?
C10 H10 0.9500 . ?
C52 H52 0.9500 . ?
C31 H31 0.9500 . ?
C31 C30 1.415(10) . ?
C28 B1 1.551(12) . ?
C24 H24 0.9500 . ?
C120 C121 1.525(11) . ?
C120 C123 1.522(12) . ?
C120 C119 1.540(10) . ?
C120 C122 1.541(12) . ?
C101 H10A 0.9800 . ?
C101 H10B 0.9800 . ?
C101 H10C 0.9800 . ?
C73 H73 0.9500 . ?
C30 C32 1.546(11) . ?
C38 H38A 0.9800 . ?
C38 H38B 0.9800 . ?
C38 H38C 0.9800 . ?
C38 C37 1.522(10) . ?
C91 H91 0.9500 . ?
C91 C90 1.417(9) . ?
C96 C97 1.524(12) . ?
C96 C99 1.508(13) . ?
C96 C98 1.541(15) . ?
C37 C40 1.544(9) . ?
C37 C39 1.546(10) . ?
C117 H117 0.9500 . ?
C117 C116 1.371(11) . ?
C117 C118 1.395(10) . ?
C116 C115 1.402(10) . ?
C40 H40A 0.9800 . ?
C40 H40B 0.9800 . ?
C40 H40C 0.9800 . ?
C115 B2 1.516(12) . ?
C58 H58 0.9500 . ?
C58 C57 1.382(11) . ?
C103 H10D 0.9800 . ?
C103 H10E 0.9800 . ?
C103 H10F 0.9800 . ?
C93 H93 0.9500 . ?
C121 H12A 0.9800 . ?
C121 H12B 0.9800 . ?
C121 H12C 0.9800 . ?
C97 H97A 0.9800 . ?
C97 H97B 0.9800 . ?
C97 H97C 0.9800 . ?
C57 H57 0.9500 . ?
C57 C56 1.420(11) . ?
C39 H39A 0.9800 . ?
C39 H39B 0.9800 . ?
C39 H39C 0.9800 . ?
C55 H55 0.9500 . ?
C55 C56 1.370(11) . ?
C60 H60A 0.9800 . ?
C60 H60B 0.9800 . ?
C60 H60C 0.9800 . ?
C60 C59 1.511(12) . ?
C56 C59 1.544(10) . ?
C123 H12D 0.9800 . ?
C123 H12E 0.9800 . ?
C123 H12F 0.9800 . ?
C118 H118 0.9500 . ?
C118 C119 1.393(11) . ?
C102 H10G 0.9800 . ?
C102 H10H 0.9800 . ?
C102 H10I 0.9800 . ?
C32 C33 1.518(13) . ?
C32 C35 1.554(14) . ?
C32 C34 1.528(14) . ?
C122 H12G 0.9800 . ?
C122 H12H 0.9800 . ?
C122 H12I 0.9800 . ?
C59 C62 1.542(12) . ?
C59 C61 1.556(12) . ?
C62 H62A 0.9800 . ?
C62 H62B 0.9800 . ?
C62 H62C 0.9800 . ?
C33 H33A 0.9800 . ?
C33 H33B 0.9800 . ?
C33 H33C 0.9800 . ?
C61 H61A 0.9800 . ?
C61 H61B 0.9800 . ?
C61 H61C 0.9800 . ?
C35 H35A 0.9800 . ?
C35 H35B 0.9800 . ?
C35 H35C 0.9800 . ?
C99 H99A 0.9800 . ?
C99 H99B 0.9800 . ?
C99 H99C 0.9800 . ?
C34 H34A 0.9800 . ?
C34 H34B 0.9800 . ?
C34 H34C 0.9800 . ?
C98 H98A 0.9800 . ?
C98 H98B 0.9800 . ?
C98 H98C 0.9800 . ?

loop_
_geom_torsion_atom_site_label_1
_geom_torsion_atom_site_label_2
_geom_torsion_atom_site_label_3
_geom_torsion_atom_site_label_4
_geom_torsion
_geom_torsion_site_symmetry_1
_geom_torsion_site_symmetry_2
_geom_torsion_site_symmetry_3
_geom_torsion_site_symmetry_4
_geom_torsion_publ_flag
O1 C50 C51 C52 -178.9(6) . . . . ?
O1 C53 C58 C57 -176.8(7) . . . . ?
O2 C107 C108 C109 176.7(6) . . . . ?
O2 C107 C106 C105 -176.6(6) . . . . ?
O2 C107 C106 B2 4.9(10) . . . . ?
O2 C116 C115 C114 -178.9(7) . . . . ?
O2 C116 C115 B2 1.2(11) . . . . ?
N1 C27 C26 C25 3.5(7) . . . . ?
N1 C27 C26 C31 177.1(6) . . . . ?
N1 C27 C28 C29 -177.2(6) . . . . ?
N1 C27 C28 B1 -4.4(10) . . . . ?
N2 C89 C88 C87 173.4(6) . . . . ?
N2 C89 C88 C90 -1.7(7) . . . . ?
N2 C89 C84 C78 8.6(9) . . . . ?
N2 C89 C84 C85 -169.5(6) . . . . ?
N2 C105 C106 C107 -178.6(6) . . . . ?
N2 C105 C106 B2 -0.1(10) . . . . ?
N2 C95 C90 C88 -5.2(7) . . . . ?
N2 C95 C90 C91 -179.9(6) . . . . ?
C66 C65 C64 C63 1.7(6) . . . . ?
C66 C65 C64 C80 -116.0(6) . . . . ?
C66 C65 C64 C76 117.9(5) . . . . ?
C66 C65 C75 C74 -3.6(9) . . . . ?
C66 C67 C68 C69 177.9(6) . . . . ?
C66 C72 C73 C74 0.4(9) . . . . ?
C77 C78 C79 C80 3.3(9) . . . . ?
C77 C78 C79 C81 -176.1(6) . . . . ?
C77 C78 C104 C105 -95.7(7) . . . . ?
C77 C78 C104 C109 81.8(7) . . . . ?
C77 C78 C84 C89 94.4(6) . . . . ?
C77 C78 C84 C85 -87.7(7) . . . . ?
C77 C76 C64 C65 136.0(6) . . . . ?
C77 C76 C64 C63 -112.7(6) . . . . ?
C77 C76 C64 C80 10.7(8) . . . . ?
C77 C76 C113 C112 1.1(9) . . . . ?
C77 C110 C111 C112 1.0(10) . . . . ?
C78 C77 C76 C64 -8.4(9) . . . . ?
C78 C77 C76 C113 175.7(6) . . . . ?
C78 C77 C110 C111 -176.9(6) . . . . ?
C78 C79 C80 C124 -180.0(6) . . . . ?
C78 C79 C80 C64 -0.2(10) . . . . ?
C78 C79 C81 C82 179.5(6) . . . . ?
C78 C104 C105 N2 -5.3(9) . . . . ?
C78 C104 C105 C106 175.4(6) . . . . ?
C78 C104 C109 C108 -175.5(6) . . . . ?
C65 C66 C67 C63 1.6(7) . . . . ?
C65 C66 C67 C68 -175.0(6) . . . . ?
C65 C66 C72 C73 -1.4(9) . . . . ?
C65 C75 C74 C73 2.6(9) . . . . ?
C79 C78 C104 C105 140.5(6) . . . . ?
C79 C78 C104 C109 -42.0(8) . . . . ?
C79 C78 C84 C89 -142.4(6) . . . . ?
C79 C78 C84 C85 35.4(8) . . . . ?
C79 C80 C64 C65 -131.7(6) . . . . ?
C79 C80 C64 C63 116.3(7) . . . . ?
C79 C80 C64 C76 -6.5(9) . . . . ?
C89 N2 C105 C104 -12.7(9) . . . . ?
C89 N2 C105 C106 166.7(6) . . . . ?
C89 N2 C95 C94 -171.7(6) . . . . ?
C89 N2 C95 C90 4.2(7) . . . . ?
C89 C88 C90 C95 4.2(7) . . . . ?
C89 C88 C90 C91 177.2(8) . . . . ?
C124 C80 C64 C65 48.0(8) . . . . ?
C124 C80 C64 C63 -64.0(7) . . . . ?
C124 C80 C64 C76 173.3(6) . . . . ?
C63 C71 C70 C69 0.3(9) . . . . ?
C63 C67 C68 C69 1.6(9) . . . . ?
C80 C79 C81 C82 0.1(10) . . . . ?
C80 C124 C83 C82 0.0(10) . . . . ?
C76 C77 C78 C79 1.0(9) . . . . ?
C76 C77 C78 C104 -120.8(6) . . . . ?
C76 C77 C78 C84 121.1(6) . . . . ?
C76 C77 C110 C111 0.5(10) . . . . ?
C64 C65 C75 C74 -178.9(6) . . . . ?
C64 C63 C71 C70 -177.0(5) . . . . ?
C64 C63 C67 C66 -0.5(6) . . . . ?
C64 C63 C67 C68 176.6(5) . . . . ?
C64 C76 C113 C112 -175.0(6) . . . . ?
C9 C8 C7 C12 -1.2(9) . . . . ?
C9 C8 C7 C2 178.9(5) . . . . ?
C9 C8 C13 C1 -178.8(6) . . . . ?
C9 C8 C13 C46 66.4(8) . . . . ?
C9 C8 C13 C14 -60.7(8) . . . . ?
C16 C17 C18 C19 0.4(11) . . . . ?
C16 C15 C14 C19 -1.2(10) . . . . ?
C16 C15 C14 C13 179.8(6) . . . . ?
C47 C20 C41 C42 -60.0(7) . . . . ?
C47 C20 C41 C46 118.4(6) . . . . ?
C71 C63 C64 C65 176.5(5) . . . . ?
C71 C63 C64 C80 -65.5(7) . . . . ?
C71 C63 C64 C76 59.1(8) . . . . ?
C71 C63 C67 C66 -177.9(5) . . . . ?
C71 C63 C67 C68 -0.8(8) . . . . ?
C71 C70 C69 C68 0.5(10) . . . . ?
C19 C14 C13 C8 133.7(6) . . . . ?
C19 C14 C13 C1 -115.4(7) . . . . ?
C19 C14 C13 C46 7.6(9) . . . . ?
C19 C20 C41 C42 -178.2(6) . . . . ?
C19 C20 C41 C46 0.2(8) . . . . ?
C8 C9 C10 C11 -0.5(9) . . . . ?
C81 C79 C80 C124 -0.6(9) . . . . ?
C81 C79 C80 C64 179.2(6) . . . . ?
C81 C82 C83 C124 -0.5(10) . . . . ?
C12 C11 C10 C9 0.6(10) . . . . ?
C27 N1 C48 C47 167.5(6) . . . . ?
C27 N1 C48 C49 -9.2(9) . . . . ?
C27 N1 C36 C21 -170.6(6) . . . . ?
C27 N1 C36 C25 1.5(7) . . . . ?
C27 C26 C31 C30 1.0(10) . . . . ?
C27 C28 B1 C49 -3.0(9) . . . . ?
C27 C28 B1 C54 -175.3(7) . . . . ?
C83 C124 C80 C79 0.5(10) . . . . ?
C83 C124 C80 C64 -179.2(6) . . . . ?
C83 C82 C81 C79 0.4(10) . . . . ?
C22 C23 C24 C25 -1.0(10) . . . . ?
C22 C23 C37 C38 -172.4(6) . . . . ?
C22 C23 C37 C40 66.5(8) . . . . ?
C22 C23 C37 C39 -50.7(8) . . . . ?
C22 C21 C20 C47 -157.6(6) . . . . ?
C22 C21 C20 C19 -39.2(8) . . . . ?
C22 C21 C20 C41 85.8(7) . . . . ?
C22 C21 C36 N1 171.4(6) . . . . ?
C22 C21 C36 C25 0.7(10) . . . . ?
C1 C2 C7 C8 -0.3(7) . . . . ?
C1 C2 C7 C12 179.9(6) . . . . ?
C1 C6 C5 C4 -0.7(9) . . . . ?
C29 C28 B1 C49 167.9(8) . . . . ?
C29 C28 B1 C54 -4.4(14) . . . . ?
C29 C30 C32 C33 -175.6(8) . . . . ?
C29 C30 C32 C35 65.0(10) . . . . ?
C29 C30 C32 C34 -53.1(11) . . . . ?
C110 C77 C78 C79 178.3(6) . . . . ?
C110 C77 C78 C104 56.5(7) . . . . ?
C110 C77 C78 C84 -61.6(7) . . . . ?
C110 C77 C76 C64 174.3(6) . . . . ?
C110 C77 C76 C113 -1.6(9) . . . . ?
C23 C22 C21 C20 -180.0(6) . . . . ?
C23 C22 C21 C36 0.8(9) . . . . ?
C49 C50 C51 C52 2.4(11) . . . . ?
C45 C44 C43 C42 2.4(10) . . . . ?
C45 C46 C41 C42 2.5(9) . . . . ?
C45 C46 C41 C20 -175.9(6) . . . . ?
C45 C46 C13 C8 46.3(8) . . . . ?
C45 C46 C13 C1 -63.0(8) . . . . ?
C45 C46 C13 C14 172.4(6) . . . . ?
C4 C3 C2 C1 1.2(9) . . . . ?
C4 C3 C2 C7 -178.2(6) . . . . ?
C44 C45 C46 C41 -1.5(10) . . . . ?
C44 C45 C46 C13 175.1(6) . . . . ?
C75 C65 C64 C63 177.3(6) . . . . ?
C75 C65 C64 C80 59.6(8) . . . . ?
C75 C65 C64 C76 -66.5(8) . . . . ?
C75 C74 C73 C72 -1.0(10) . . . . ?
C21 C22 C23 C24 -0.6(10) . . . . ?
C21 C22 C23 C37 -172.0(6) . . . . ?
C21 C20 C41 C42 59.5(7) . . . . ?
C21 C20 C41 C46 -122.1(6) . . . . ?
C50 O1 C53 C54 -2.8(10) . . . . ?
C50 O1 C53 C58 179.2(6) . . . . ?
C50 C49 C48 N1 176.4(6) . . . . ?
C50 C49 C48 C47 0.0(10) . . . . ?
C50 C49 B1 C54 3.6(10) . . . . ?
C50 C49 B1 C28 -170.2(7) . . . . ?
C50 C51 C52 C47 -2.2(10) . . . . ?
C113 C76 C64 C65 -48.0(7) . . . . ?
C113 C76 C64 C63 63.2(7) . . . . ?
C113 C76 C64 C80 -173.4(5) . . . . ?
C113 C112 C111 C110 -1.5(10) . . . . ?
C104 C78 C79 C80 123.9(6) . . . . ?
C104 C78 C79 C81 -55.5(8) . . . . ?
C104 C78 C84 C89 -22.6(7) . . . . ?
C104 C78 C84 C85 155.2(6) . . . . ?
C104 C105 C106 C107 0.7(10) . . . . ?
C104 C105 C106 B2 179.2(7) . . . . ?
C104 C109 C108 C107 -0.8(10) . . . . ?
C105 N2 C89 C88 -163.1(6) . . . . ?
C105 N2 C89 C84 11.1(9) . . . . ?
C105 N2 C95 C94 -10.9(10) . . . . ?
C105 N2 C95 C90 165.0(6) . . . . ?
C105 C104 C109 C108 2.2(9) . . . . ?
C105 C106 B2 C94 -5.4(10) . . . . ?
C105 C106 B2 C115 175.0(6) . . . . ?
C25 C26 C31 C30 172.3(7) . . . . ?
C17 C16 C15 C14 1.8(10) . . . . ?
C46 C45 C44 C43 -1.0(10) . . . . ?
C87 C88 C90 C95 -169.4(8) . . . . ?
C87 C88 C90 C91 3.6(14) . . . . ?
C3 C4 C5 C6 1.6(9) . . . . ?
C3 C2 C7 C8 179.1(7) . . . . ?
C3 C2 C7 C12 -0.7(11) . . . . ?
C86 C85 C84 C78 178.9(6) . . . . ?
C86 C85 C84 C89 -3.1(9) . . . . ?
C86 C87 C88 C89 -3.3(10) . . . . ?
C86 C87 C88 C90 169.8(7) . . . . ?
C111 C112 C113 C76 0.5(10) . . . . ?
C15 C16 C17 C18 -1.3(10) . . . . ?
C15 C14 C13 C8 -47.3(8) . . . . ?
C15 C14 C13 C1 63.6(7) . . . . ?
C15 C14 C13 C46 -173.4(6) . . . . ?
C109 C104 C105 N2 177.0(6) . . . . ?
C109 C104 C105 C106 -2.3(10) . . . . ?
C11 C12 C7 C8 1.2(9) . . . . ?
C11 C12 C7 C2 -178.9(6) . . . . ?
C2 C1 C6 C5 0.0(9) . . . . ?
C2 C1 C13 C8 0.6(6) . . . . ?
C2 C1 C13 C46 117.3(6) . . . . ?
C2 C1 C13 C14 -117.2(6) . . . . ?
C88 C89 C84 C78 -178.2(6) . . . . ?
C88 C89 C84 C85 3.7(9) . . . . ?
C88 C87 C86 C85 3.7(10) . . . . ?
C88 C87 C86 C100 -168.7(6) . . . . ?
C48 N1 C27 C26 -163.2(6) . . . . ?
C48 N1 C27 C28 11.5(10) . . . . ?
C48 N1 C36 C21 -9.7(10) . . . . ?
C48 N1 C36 C25 162.4(6) . . . . ?
C48 C47 C20 C19 -140.6(6) . . . . ?
C48 C47 C20 C21 -21.7(8) . . . . ?
C48 C47 C20 C41 97.7(7) . . . . ?
C48 C47 C52 C51 1.0(10) . . . . ?
C48 C49 C50 O1 -179.9(6) . . . . ?
C48 C49 C50 C51 -1.3(10) . . . . ?
C48 C49 B1 C54 178.4(6) . . . . ?
C48 C49 B1 C28 4.6(10) . . . . ?
C70 C69 C68 C67 -1.5(10) . . . . ?
C107 O2 C116 C117 175.9(6) . . . . ?
C107 O2 C116 C115 -3.4(10) . . . . ?
C107 C106 B2 C94 173.0(6) . . . . ?
C107 C106 B2 C115 -6.6(10) . . . . ?
C108 C107 C106 C105 0.9(10) . . . . ?
C108 C107 C106 B2 -177.6(7) . . . . ?
C7 C8 C13 C1 -0.8(6) . . . . ?
C7 C8 C13 C46 -115.5(6) . . . . ?
C7 C8 C13 C14 117.3(6) . . . . ?
C7 C12 C11 C10 -0.9(9) . . . . ?
C6 C1 C2 C3 -0.3(9) . . . . ?
C6 C1 C2 C7 179.2(5) . . . . ?
C6 C1 C13 C8 -178.8(6) . . . . ?
C6 C1 C13 C46 -62.0(8) . . . . ?
C6 C1 C13 C14 63.4(8) . . . . ?
C106 C107 C108 C109 -0.9(10) . . . . ?
C14 C19 C20 C47 -120.7(7) . . . . ?
C14 C19 C20 C21 119.3(7) . . . . ?
C14 C19 C20 C41 -3.7(9) . . . . ?
C14 C19 C18 C17 0.1(10) . . . . ?
C54 C53 C58 C57 5.2(12) . . . . ?
C54 C55 C56 C57 4.9(12) . . . . ?
C54 C55 C56 C59 -173.6(7) . . . . ?
C43 C42 C41 C46 -1.1(10) . . . . ?
C43 C42 C41 C20 177.3(6) . . . . ?
C26 C27 C28 C29 -3.4(10) . . . . ?
C26 C27 C28 B1 169.4(6) . . . . ?
C26 C25 C24 C23 -170.1(7) . . . . ?
C26 C25 C36 N1 0.7(7) . . . . ?
C26 C25 C36 C21 172.4(6) . . . . ?
C26 C31 C30 C29 -3.2(11) . . . . ?
C26 C31 C30 C32 179.8(7) . . . . ?
C5 C4 C3 C2 -1.8(9) . . . . ?
C67 C66 C65 C64 -2.1(7) . . . . ?
C67 C66 C65 C75 -178.2(5) . . . . ?
C67 C66 C72 C73 -179.8(6) . . . . ?
C67 C63 C64 C65 -0.7(6) . . . . ?
C67 C63 C64 C80 117.4(5) . . . . ?
C67 C63 C64 C76 -118.1(5) . . . . ?
C67 C63 C71 C70 -0.2(8) . . . . ?
C94 C95 C90 C88 170.4(7) . . . . ?
C94 C95 C90 C91 -4.3(11) . . . . ?
C20 C47 C48 N1 7.0(9) . . . . ?
C20 C47 C48 C49 -176.7(6) . . . . ?
C20 C47 C52 C51 177.8(6) . . . . ?
C20 C19 C14 C15 -179.4(6) . . . . ?
C20 C19 C14 C13 -0.5(10) . . . . ?
C20 C19 C18 C17 179.8(6) . . . . ?
C20 C21 C36 N1 -7.9(9) . . . . ?
C20 C21 C36 C25 -178.6(6) . . . . ?
C84 C78 C79 C80 -116.7(7) . . . . ?
C84 C78 C79 C81 63.9(7) . . . . ?
C84 C78 C104 C105 21.7(8) . . . . ?
C84 C78 C104 C109 -160.8(6) . . . . ?
C84 C89 C88 C87 -0.5(10) . . . . ?
C84 C89 C88 C90 -175.6(6) . . . . ?
C84 C85 C86 C100 172.4(6) . . . . ?
C84 C85 C86 C87 -0.4(10) . . . . ?
C41 C42 C43 C44 -1.4(10) . . . . ?
C41 C46 C13 C8 -137.2(6) . . . . ?
C41 C46 C13 C1 113.5(7) . . . . ?
C41 C46 C13 C14 -11.1(9) . . . . ?
C95 N2 C89 C88 -1.4(7) . . . . ?
C95 N2 C89 C84 172.7(6) . . . . ?
C95 N2 C105 C104 -170.8(6) . . . . ?
C95 N2 C105 C106 8.6(10) . . . . ?
C95 C94 C93 C92 -0.2(10) . . . . ?
C95 C94 B2 C106 3.3(9) . . . . ?
C95 C94 B2 C115 -177.2(7) . . . . ?
C92 C91 C90 C88 -172.4(7) . . . . ?
C92 C91 C90 C95 0.1(10) . . . . ?
C53 O1 C50 C49 4.1(10) . . . . ?
C53 O1 C50 C51 -174.7(6) . . . . ?
C53 C54 C55 C56 -1.3(11) . . . . ?
C53 C54 B1 C49 -2.3(9) . . . . ?
C53 C54 B1 C28 170.4(7) . . . . ?
C53 C58 C57 C56 -1.2(13) . . . . ?
C18 C19 C14 C15 0.2(10) . . . . ?
C18 C19 C14 C13 179.2(6) . . . . ?
C18 C19 C20 C47 59.6(8) . . . . ?
C18 C19 C20 C21 -60.3(7) . . . . ?
C18 C19 C20 C41 176.6(6) . . . . ?
C72 C66 C65 C64 179.2(5) . . . . ?
C72 C66 C65 C75 3.1(9) . . . . ?
C72 C66 C67 C63 -179.8(6) . . . . ?
C72 C66 C67 C68 3.6(11) . . . . ?
C114 C115 B2 C106 -176.3(7) . . . . ?
C114 C115 B2 C94 4.2(13) . . . . ?
C10 C9 C8 C7 0.8(9) . . . . ?
C10 C9 C8 C13 178.7(6) . . . . ?
C52 C47 C48 N1 -176.2(6) . . . . ?
C52 C47 C48 C49 0.2(10) . . . . ?
C52 C47 C20 C19 42.8(8) . . . . ?
C52 C47 C20 C21 161.7(6) . . . . ?
C52 C47 C20 C41 -78.9(7) . . . . ?
C31 C30 C32 C33 1.4(11) . . . . ?
C31 C30 C32 C35 -118.0(9) . . . . ?
C31 C30 C32 C34 123.8(9) . . . . ?
C28 C27 C26 C25 -171.1(6) . . . . ?
C28 C27 C26 C31 2.5(10) . . . . ?
C28 C29 C30 C31 2.1(12) . . . . ?
C28 C29 C30 C32 179.2(7) . . . . ?
C24 C23 C37 C38 16.4(9) . . . . ?
C24 C23 C37 C40 -104.6(7) . . . . ?
C24 C23 C37 C39 138.2(6) . . . . ?
C24 C25 C26 C27 170.3(8) . . . . ?
C24 C25 C26 C31 -1.5(15) . . . . ?
C24 C25 C36 N1 -173.9(6) . . . . ?
C24 C25 C36 C21 -2.2(10) . . . . ?
C101 C100 C86 C85 -66.0(8) . . . . ?
C101 C100 C86 C87 106.6(7) . . . . ?
C30 C29 C28 C27 1.0(11) . . . . ?
C30 C29 C28 B1 -169.9(8) . . . . ?
C13 C8 C7 C12 -179.5(5) . . . . ?
C13 C8 C7 C2 0.7(7) . . . . ?
C13 C1 C2 C3 -179.7(5) . . . . ?
C13 C1 C2 C7 -0.2(7) . . . . ?
C13 C1 C6 C5 179.3(5) . . . . ?
C13 C46 C41 C42 -174.0(6) . . . . ?
C13 C46 C41 C20 7.6(10) . . . . ?
C36 N1 C27 C26 -3.1(7) . . . . ?
C36 N1 C27 C28 171.6(6) . . . . ?
C36 N1 C48 C47 9.9(9) . . . . ?
C36 N1 C48 C49 -166.8(6) . . . . ?
C36 C21 C20 C47 21.6(7) . . . . ?
C36 C21 C20 C19 140.0(6) . . . . ?
C36 C21 C20 C41 -95.0(7) . . . . ?
C36 C25 C26 C27 -2.5(7) . . . . ?
C36 C25 C26 C31 -174.4(8) . . . . ?
C36 C25 C24 C23 2.2(10) . . . . ?
C91 C92 C96 C97 -5.1(10) . . . . ?
C91 C92 C96 C99 115.7(9) . . . . ?
C91 C92 C96 C98 -124.6(9) . . . . ?
C91 C92 C93 C94 -3.4(11) . . . . ?
C96 C92 C91 C90 -177.6(6) . . . . ?
C96 C92 C93 C94 177.5(7) . . . . ?
C37 C23 C24 C25 170.0(6) . . . . ?
C117 C116 C115 C114 1.9(11) . . . . ?
C117 C116 C115 B2 -178.0(7) . . . . ?
C117 C118 C119 C114 -0.8(12) . . . . ?
C117 C118 C119 C120 -179.6(8) . . . . ?
C116 O2 C107 C108 -177.4(6) . . . . ?
C116 O2 C107 C106 0.2(10) . . . . ?
C116 C117 C118 C119 0.9(12) . . . . ?
C116 C115 B2 C106 3.6(10) . . . . ?
C116 C115 B2 C94 -175.9(7) . . . . ?
C115 C114 C119 C120 -179.8(7) . . . . ?
C115 C114 C119 C118 1.3(12) . . . . ?
C58 C57 C56 C55 -3.7(12) . . . . ?
C58 C57 C56 C59 174.9(8) . . . . ?
C103 C100 C86 C85 54.5(8) . . . . ?
C103 C100 C86 C87 -132.9(7) . . . . ?
C93 C94 C95 N2 179.3(6) . . . . ?
C93 C94 C95 C90 4.2(10) . . . . ?
C93 C94 B2 C106 -170.7(7) . . . . ?
C93 C94 B2 C115 8.8(14) . . . . ?
C93 C92 C91 C90 3.4(10) . . . . ?
C93 C92 C96 C97 174.0(7) . . . . ?
C93 C92 C96 C99 -65.2(10) . . . . ?
C93 C92 C96 C98 54.5(10) . . . . ?
C121 C120 C119 C114 -179.9(7) . . . . ?
C121 C120 C119 C118 -1.0(11) . . . . ?
C57 C56 C59 C60 -170.8(8) . . . . ?
C57 C56 C59 C62 67.5(10) . . . . ?
C57 C56 C59 C61 -51.7(10) . . . . ?
C55 C54 C53 O1 178.3(6) . . . . ?
C55 C54 C53 C58 -4.0(11) . . . . ?
C55 C54 B1 C49 -178.1(6) . . . . ?
C55 C54 B1 C28 -5.5(12) . . . . ?
C55 C56 C59 C60 7.7(11) . . . . ?
C55 C56 C59 C62 -114.0(9) . . . . ?
C55 C56 C59 C61 126.7(8) . . . . ?
C123 C120 C119 C114 -60.2(10) . . . . ?
C123 C120 C119 C118 118.6(9) . . . . ?
C118 C117 C116 O2 179.2(7) . . . . ?
C118 C117 C116 C115 -1.5(12) . . . . ?
C119 C114 C115 C116 -1.8(11) . . . . ?
C119 C114 C115 B2 178.1(8) . . . . ?
C102 C100 C86 C85 174.4(6) . . . . ?
C102 C100 C86 C87 -13.0(9) . . . . ?
B2 C94 C95 N2 4.0(10) . . . . ?
B2 C94 C95 C90 -171.1(7) . . . . ?
B2 C94 C93 C92 174.0(7) . . . . ?
C122 C120 C119 C114 59.1(10) . . . . ?
C122 C120 C119 C118 -122.1(8) . . . . ?
B1 C49 C50 O1 -4.7(11) . . . . ?
B1 C49 C50 C51 173.9(7) . . . . ?
B1 C49 C48 N1 1.2(9) . . . . ?
B1 C49 C48 C47 -175.3(6) . . . . ?
B1 C54 C53 O1 2.1(10) . . . . ?
B1 C54 C53 C58 179.9(7) . . . . ?
B1 C54 C55 C56 174.7(7) . . . . ?
